data_1571915
loop_
_publ_author_name
'Escomel, L&#xe9;on'
'Martins, Frederico F.'
'Vendier, Laure'
'Coffinet, Ana&#xef;s'
'Queyriaux, Nicolas'
'Krewald, Vera'
'Simonneau, Antoine'

_publ_section_title
;
 Coordination of Al(C<sub>6</sub>F<sub>5</sub>)<sub>3</sub> <i>vs.</i>
 B(C<sub>6</sub>F<sub>5</sub>)<sub>3</sub> on group 6 end-on dinitrogen
 complexes: chemical and structural divergences.
;
_journal_issue 29
_journal_name_full 'Chemical science'
_journal_page_first 11321
_journal_page_last 11336
_journal_paper_doi 10.1039/d4sc02713b
_journal_volume 15
_journal_year 2024
_chemical_formula_moiety 'C56 H48 Al2 F30 Mo N4 P4, 2(C6 H6)'
_chemical_formula_sum 'C68 H60 Al2 F30 Mo N4 P4'
_chemical_formula_weight 1776.98
_space_group_IT_number 2
_space_group_name_Hall '-P 1'
_space_group_name_H-M_alt 'P -1'
_symmetry_cell_setting triclinic
_symmetry_space_group_name_Hall '-P 1'
_symmetry_space_group_name_H-M 'P -1'
_atom_sites_solution_hydrogens difmap
_atom_sites_solution_primary direct
_audit_update_record
;
2024-04-09 deposited with the CCDC.	2024-06-16 downloaded from the CCDC.
;
_cell_angle_alpha 92.0680(10)
_cell_angle_beta 99.1110(10)
_cell_angle_gamma 92.3970(10)
_cell_formula_units_Z 4
_cell_length_a 12.20110(10)
_cell_length_b 24.5110(3)
_cell_length_c 25.0556(2)
_cell_measurement_reflns_used 58029
_cell_measurement_temperature 100
_cell_measurement_theta_max 79.66
_cell_measurement_theta_min 3.53
_cell_volume 7385.21(13)
_computing_cell_refinement
; 
 CrysAlisPro 1.171.41.120a (Rigaku OD, 2021)
;
_computing_data_collection 'CrysAlisPro 1.171.41.120a (Rigaku OD, 2021)'
_computing_data_reduction
; 
 CrysAlisPro 1.171.41.120a (Rigaku OD, 2021)
;
_computing_molecular_graphics 'CAMERON (Watkin et al., 1996)'
_computing_publication_material 'CRYSTALS (Betteridge et al., 2003)'
_computing_structure_refinement 'CRYSTALS (Betteridge et al., 2003)'
_computing_structure_solution 'SHELXT (Sheldrick, 2015)'
_diffrn_ambient_temperature 100
_diffrn_detector 'Hybrid Pixel Array Detector'
_diffrn_detector_area_resol_mean 10.0000
_diffrn_detector_type HyPix
_diffrn_measured_fraction_theta_full 0.995
_diffrn_measured_fraction_theta_max 0.962
_diffrn_measurement_device 'four-circle diffractometer'
_diffrn_measurement_device_type 'XtaLAB Synergy, Dualflex, HyPix'
_diffrn_measurement_method '\f & \w scans'
_diffrn_radiation_monochromator mirror
_diffrn_radiation_probe x-ray
_diffrn_radiation_type 'Cu K\a'
_diffrn_radiation_wavelength 1.54184
_diffrn_reflns_av_R_equivalents 0.044
_diffrn_reflns_av_unetI/netI 0.057
_diffrn_reflns_limit_h_max 15
_diffrn_reflns_limit_h_min -15
_diffrn_reflns_limit_k_max 31
_diffrn_reflns_limit_k_min -30
_diffrn_reflns_limit_l_max 16
_diffrn_reflns_limit_l_min -31
_diffrn_reflns_number 117768
_diffrn_reflns_theta_full 69.369
_diffrn_reflns_theta_max 80.662
_diffrn_reflns_theta_min 3.577
_diffrn_source 'micro-focus sealed X-ray tube'
_diffrn_source_type 'PhotonJet (Cu) X-ray Source'
_diffrn_standards_number 0
_exptl_absorpt_coefficient_mu 3.593
_exptl_absorpt_correction_T_max 0.90
_exptl_absorpt_correction_T_min 0.62
_exptl_absorpt_correction_type multi-scan
_exptl_absorpt_process_details
; 
CrysAlisPro 1.171.41.120a (Rigaku OD, 2021)
;
_exptl_crystal_colour orange
_exptl_crystal_density_diffrn 1.598
_exptl_crystal_density_meas ?
_exptl_crystal_density_method 'not measured'
_exptl_crystal_description plate
_exptl_crystal_F_000 3576
_exptl_crystal_size_max 0.170
_exptl_crystal_size_mid 0.120
_exptl_crystal_size_min 0.030
_refine_diff_density_max 5.19
_refine_diff_density_min -2.43
_refine_ls_extinction_method None
_refine_ls_goodness_of_fit_ref 1.0137
_refine_ls_hydrogen_treatment noref
_refine_ls_matrix_type full
_refine_ls_number_parameters 1963
_refine_ls_number_reflns 31217
_refine_ls_number_restraints 0
_refine_ls_R_factor_all 0.0789
_refine_ls_R_factor_gt 0.0699
_refine_ls_shift/su_max 0.0091397
_refine_ls_shift/su_mean 0.0000911
_refine_ls_structure_factor_coef Fsqd
_refine_ls_weighting_details
;
 Method= Modified Sheldrick 
 w=1/[\s^2^(F^2^) + ( 0.08P)^2^ +31.36P] 
 ,where P=(max(Fo^2^,0) + 2Fc^2^)/3 
;
_refine_ls_weighting_scheme calc
_refine_ls_wR_factor_all 0.1801
_refine_ls_wR_factor_gt 0.1731
_refine_ls_wR_factor_ref 0.1801
_reflns_limit_h_max 15
_reflns_limit_h_min -15
_reflns_limit_k_max 31
_reflns_limit_k_min -31
_reflns_limit_l_max 31
_reflns_limit_l_min 0
_reflns_number_gt 26291
_reflns_number_total 31224
_reflns_threshold_expression I>2.0\s(I)
_oxford_diffrn_Wilson_B_factor 0.00
_oxford_diffrn_Wilson_scale 0.00
_oxford_refine_ls_r_factor_ref 0.0789
_oxford_refine_ls_scale 0.23180(12)
_oxford_reflns_number_all 31217
_cod_data_source_file d4sc02713b2.cif
_cod_data_source_block 20230906LeonN
_cod_depositor_comments
;
The following automatic conversions were performed:

data item '_exptl_crystal_density_meas' value 'not measured' was
changed to '?' -- the value is perceived as not measured.

Automatic conversion script
Id: cif_fix_values 8170 2020-07-09 18:12:32Z antanas 

 Adding full bibliography for 1571910--1571919.cif.
;
_cod_original_sg_symbol_H-M 'P -1 '
_cod_database_code 1571915
_oxford_refine_reflns_threshold_expression I>-3.0\s(I)
_oxford_refine_ls_r_factor_all 0.0789
_oxford_refine_ls_wr_factor_all 0.1801
_platon_squeeze_void_probe_radius 1.20

loop_
_symmetry_equiv_pos_as_xyz
x,y,z
-x,-y,-z

loop_
_atom_site_label
_atom_site_type_symbol
_atom_site_fract_x
_atom_site_fract_y
_atom_site_fract_z
_atom_site_U_iso_or_equiv
_atom_site_occupancy
_atom_site_adp_type
_atom_site_refinement_flags_posn
_atom_site_refinement_flags_adp
_atom_site_refinement_flags_occupancy
_atom_site_disorder_assembly
_atom_site_disorder_group
_atom_site_attached_hydrogens
Mo1 Mo 0.41691(3) 0.237450(13) 0.711381(12) 0.0251 1.0000 Uani . . . . . .
Mo2 Mo 0.95964(3) 0.264606(14) 0.194957(13) 0.0299 1.0000 Uani . . . . . .
P4 P 0.23420(9) 0.18991(5) 0.71681(4) 0.0297 1.0000 Uani . . . . . .
P3 P 0.47246(9) 0.17656(5) 0.79061(4) 0.0303 1.0000 Uani . . . . . .
P2 P 0.59865(9) 0.28970(5) 0.71598(4) 0.0309 1.0000 Uani . . . . . .
P1 P 0.38357(10) 0.32115(5) 0.76984(4) 0.0332 1.0000 Uani . . . . . .
P6 P 1.09995(10) 0.31056(5) 0.14704(5) 0.0372 1.0000 Uani . . . . . .
Al4 Al 0.96475(10) 0.10614(5) 0.06565(5) 0.0278 1.0000 Uani . . . . . .
P8 P 0.82953(11) 0.22072(6) 0.24978(5) 0.0435 1.0000 Uani . . . . . .
Al1 Al 0.45461(11) 0.08801(5) 0.57815(5) 0.0330 1.0000 Uani . . . . . .
Al2 Al 0.29189(11) 0.33874(6) 0.54826(5) 0.0318 1.0000 Uani . . . . . .
Al3 Al 0.64091(12) 0.33277(6) 0.07440(6) 0.0391 1.0000 Uani . . . . . .
P7 P 0.95457(14) 0.34404(6) 0.26201(6) 0.0533 1.0000 Uani . . . . . .
P5 P 1.13914(13) 0.23372(7) 0.24941(6) 0.0537 1.0000 Uani . . . . . .
F57 F 0.1217(2) 0.32807(12) 0.62379(10) 0.0386 1.0000 Uani . . . . . .
F71 F 0.7720(2) 0.05548(11) -0.02888(10) 0.0389 1.0000 Uani . . . . . .
F69 F 0.5643(2) -0.05101(11) 0.07466(12) 0.0421 1.0000 Uani . . . . . .
F82 F 1.2036(2) 0.15659(11) 0.09049(11) 0.0375 1.0000 Uani . . . . . .
F81 F 1.0262(2) -0.01564(11) 0.10681(11) 0.0399 1.0000 Uani . . . . . .
F93 F 0.2779(2) -0.01222(11) 0.54510(12) 0.0449 1.0000 Uani . . . . . .
F104 F 1.1253(2) 0.07753(12) -0.01916(11) 0.0416 1.0000 Uani . . . . . .
F92 F 0.3160(2) 0.17594(11) 0.51441(12) 0.0444 1.0000 Uani . . . . . .
F72 F 0.6947(3) -0.01166(13) 0.16647(11) 0.0509 1.0000 Uani . . . . . .
F115 F 0.4964(2) 0.26100(12) 0.52565(11) 0.0448 1.0000 Uani . . . . . .
F90 F 0.0867(2) -0.01975(12) 0.47640(12) 0.0456 1.0000 Uani . . . . . .
F126 F 0.1230(2) 0.43171(13) 0.57695(14) 0.0504 1.0000 Uani . . . . . .
F70 F 0.8671(2) 0.05989(13) 0.16118(10) 0.0468 1.0000 Uani . . . . . .
F60 F -0.0916(2) 0.29272(13) 0.61055(11) 0.0451 1.0000 Uani . . . . . .
F58 F 0.1258(2) 0.29080(13) 0.43762(10) 0.0453 1.0000 Uani . . . . . .
F68 F 0.6031(2) -0.01637(12) -0.02352(10) 0.0416 1.0000 Uani . . . . . .
F83 F 1.2229(3) -0.05534(12) 0.14379(11) 0.0488 1.0000 Uani . . . . . .
F125 F 0.5079(2) 0.40762(12) 0.59004(15) 0.0531 1.0000 Uani . . . . . .
F137 F 0.4595(2) 0.10884(13) 0.45132(12) 0.0473 1.0000 Uani . . . . . .
F148 F 0.3351(2) 0.03658(12) 0.66564(12) 0.0445 1.0000 Uani . . . . . .
F59 F -0.1982(2) 0.25660(13) 0.51048(12) 0.0479 1.0000 Uani . . . . . .
F79 F 1.3995(2) 0.11691(14) 0.13042(13) 0.0520 1.0000 Uani . . . . . .
F91 F 0.0037(2) 0.07148(14) 0.42865(12) 0.0527 1.0000 Uani . . . . . .
F94 F 0.1199(3) 0.16888(13) 0.44747(13) 0.0536 1.0000 Uani . . . . . .
F103 F 0.8342(3) 0.19423(13) -0.00284(12) 0.0510 1.0000 Uani . . . . . .
F147 F 0.6538(2) 0.00286(12) 0.58694(13) 0.0495 1.0000 Uani . . . . . .
F112 F 0.5909(3) 0.24997(14) 0.43658(14) 0.0571 1.0000 Uani . . . . . .
F136 F 0.7016(2) 0.11616(13) 0.61898(13) 0.0519 1.0000 Uani . . . . . .
F114 F 0.2625(3) 0.39159(13) 0.44079(12) 0.0503 1.0000 Uani . . . . . .
F80 F 1.4108(3) 0.01010(15) 0.15765(13) 0.0581 1.0000 Uani . . . . . .
F116 F 0.3553(3) 0.37912(14) 0.35058(11) 0.0549 1.0000 Uani . . . . . .
F61 F -0.0864(3) 0.25464(15) 0.42539(12) 0.0565 1.0000 Uani . . . . . .
F159 F 0.3409(3) 0.12815(13) -0.00109(14) 0.0556 1.0000 Uani . . . . . .
F157 F 0.6926(2) 0.20715(13) 0.06796(14) 0.0538 1.0000 Uani . . . . . .
F156 F 0.5601(3) 0.11832(13) 0.03503(16) 0.0629 1.0000 Uani . . . . . .
F123 F 0.1665(3) 0.52834(14) 0.63023(16) 0.0647 1.0000 Uani . . . . . .
F113 F 0.5219(3) 0.30868(15) 0.34893(13) 0.0607 1.0000 Uani . . . . . .
F145 F 0.3905(3) -0.04096(14) 0.73669(14) 0.0610 1.0000 Uani . . . . . .
F149 F 0.7072(3) -0.07445(14) 0.65701(16) 0.0651 1.0000 Uani . . . . . .
F138 F 0.8737(3) 0.14219(15) 0.56803(17) 0.0682 1.0000 Uani . . . . . .
F101 F 1.1504(3) 0.12057(16) -0.11316(12) 0.0615 1.0000 Uani . . . . . .
F134 F 0.6306(3) 0.13170(15) 0.40101(15) 0.0641 1.0000 Uani . . . . . .
F102 F 1.0188(4) 0.20116(17) -0.15284(13) 0.0777 1.0000 Uani . . . . . .
F105 F 0.8578(4) 0.23684(16) -0.09829(14) 0.0722 1.0000 Uani . . . . . .
F158 F 0.2531(3) 0.22688(15) -0.00140(18) 0.0714 1.0000 Uani . . . . . .
F135 F 0.8397(3) 0.14830(15) 0.45866(18) 0.0710 1.0000 Uani . . . . . .
F146 F 0.5765(4) -0.09757(15) 0.73274(16) 0.0724 1.0000 Uani . . . . . .
N3 N 0.3708(3) 0.27675(14) 0.64776(14) 0.0277 1.0000 Uani . . . . . .
F172 F 0.5607(3) 0.32746(19) 0.18644(16) 0.0762 1.0000 Uani . . . . . .
F124 F 0.3779(4) 0.56821(15) 0.65934(19) 0.0835 1.0000 Uani . . . . . .
N4 N 0.3528(3) 0.29765(15) 0.60753(14) 0.0325 1.0000 Uani . . . . . .
F127 F 0.5488(3) 0.50703(16) 0.6393(2) 0.0857 1.0000 Uani . . . . . .
F183 F 0.6521(4) 0.2957(2) -0.04967(16) 0.0841 1.0000 Uani . . . . . .
F160 F 0.3825(3) 0.31664(14) 0.0337(2) 0.0826 1.0000 Uani . . . . . .
N5 N 0.8357(3) 0.29375(15) 0.15106(14) 0.0343 1.0000 Uani . . . . . .
N7 N 0.9568(3) 0.20261(15) 0.14494(14) 0.0297 1.0000 Uani . . . . . .
N1 N 0.4424(3) 0.17888(14) 0.66285(14) 0.0286 1.0000 Uani . . . . . .
N2 N 0.4507(3) 0.14528(15) 0.63133(15) 0.0340 1.0000 Uani . . . . . .
F171 F 0.5501(5) 0.45167(17) 0.0479(2) 0.0938 1.0000 Uani . . . . . .
N8 N 0.9567(3) 0.16765(15) 0.11416(14) 0.0316 1.0000 Uani . . . . . .
F180 F 0.7460(4) 0.3462(2) -0.12489(14) 0.0949 1.0000 Uani . . . . . .
N6 N 0.7595(3) 0.31118(17) 0.12500(16) 0.0403 1.0000 Uani . . . . . .
F169 F 0.4560(4) 0.3979(2) 0.24329(17) 0.0968 1.0000 Uani . . . . . .
C76 C 1.1166(4) 0.01896(18) 0.11265(17) 0.0328 1.0000 Uani . . . . . .
C77 C 1.1057(4) 0.07293(18) 0.09833(16) 0.0300 1.0000 Uani . . . . . .
F170 F 0.4046(5) 0.4963(2) 0.2039(3) 0.1148 1.0000 Uani . . . . . .
C13 C 0.1748(4) 0.14653(18) 0.65716(18) 0.0338 1.0000 Uani . . . . . .
H131 H 0.2316 0.1214 0.6484 0.0418 1.0000 Uiso . . . . . .
H132 H 0.1112 0.1240 0.6658 0.0418 1.0000 Uiso . . . . . .
C78 C 1.2048(4) 0.10338(18) 0.10481(17) 0.0321 1.0000 Uani . . . . . .
C132 C 0.5737(4) 0.11100(19) 0.5374(2) 0.0383 1.0000 Uani . . . . . .
F182 F 0.7932(5) 0.4355(2) 0.07782(19) 0.1195 1.0000 Uani . . . . . .
C66 C 0.8280(3) 0.06007(17) 0.06619(17) 0.0299 1.0000 Uani . . . . . .
C88 C 0.3046(4) 0.08221(18) 0.53280(17) 0.0321 1.0000 Uani . . . . . .
C143 C 0.4932(4) 0.02437(19) 0.62421(19) 0.0374 1.0000 Uani . . . . . .
C111 C 0.4588(4) 0.29155(19) 0.48340(19) 0.0371 1.0000 Uani . . . . . .
C67 C 0.7565(4) 0.03935(17) 0.02093(16) 0.0289 1.0000 Uani . . . . . .
C75 C 1.2169(4) -0.0027(2) 0.13250(17) 0.0377 1.0000 Uani . . . . . .
C87 C 0.2598(4) 0.12690(18) 0.50622(19) 0.0345 1.0000 Uani . . . . . .
C110 C 0.3753(4) 0.32698(19) 0.48695(18) 0.0356 1.0000 Uani . . . . . .
C65 C 0.8012(4) 0.04176(19) 0.11454(17) 0.0344 1.0000 Uani . . . . . .
C51 C 0.0716(4) 0.31099(19) 0.57322(17) 0.0328 1.0000 Uani . . . . . .
C64 C 0.7150(4) 0.00569(19) 0.11842(18) 0.0357 1.0000 Uani . . . . . .
C63 C 0.6473(4) -0.01438(18) 0.07173(18) 0.0334 1.0000 Uani . . . . . .
C52 C 0.1333(4) 0.31179(18) 0.53165(17) 0.0330 1.0000 Uani . . . . . .
C150 C 0.5178(4) 0.16744(19) 0.0341(2) 0.0385 1.0000 Uani . . . . . .
C122 C 0.2310(4) 0.4479(2) 0.59250(19) 0.0377 1.0000 Uani . . . . . .
C9 C 0.5157(4) 0.1088(2) 0.7708(2) 0.0403 1.0000 Uani . . . . . .
H91 H 0.5198 0.0853 0.8022 0.0495 1.0000 Uiso . . . . . .
H92 H 0.4584 0.0922 0.7418 0.0495 1.0000 Uiso . . . . . .
C89 C 0.2417(4) 0.03390(17) 0.52158(18) 0.0322 1.0000 Uani . . . . . .
C99 C 0.9811(4) 0.13571(18) -0.00618(17) 0.0319 1.0000 Uani . . . . . .
C100 C 1.0589(4) 0.11790(18) -0.03643(17) 0.0326 1.0000 Uani . . . . . .
F181 F 0.8510(6) 0.4454(2) -0.1022(2) 0.1243 1.0000 Uani . . . . . .
C85 C 0.1008(4) 0.0746(2) 0.46201(18) 0.0384 1.0000 Uani . . . . . .
C84 C 0.1422(4) 0.02922(19) 0.48682(19) 0.0361 1.0000 Uani . . . . . .
C151 C 0.5842(4) 0.2141(2) 0.05101(18) 0.0366 1.0000 Uani . . . . . .
C19 C 0.2931(4) 0.36965(19) 0.73183(19) 0.0380 1.0000 Uani . . . . . .
H1191 H 0.3083 0.3687 0.6943 0.0466 1.0000 Uiso . . . . . .
H1192 H 0.2151 0.3561 0.7307 0.0466 1.0000 Uiso . . . . . .
C73 C 1.3064(4) 0.0844(2) 0.12513(18) 0.0370 1.0000 Uani . . . . . .
C62 C 0.6681(3) 0.00276(18) 0.02226(17) 0.0309 1.0000 Uani . . . . . .
C142 C 0.5858(4) -0.0061(2) 0.6236(2) 0.0403 1.0000 Uani . . . . . .
F173 F 0.4526(6) 0.52302(19) 0.1065(3) 0.1312 1.0000 Uani . . . . . .
C17 C 0.5171(4) 0.3597(2) 0.7877(2) 0.0427 1.0000 Uani . . . . . .
H171 H 0.5045 0.3975 0.7997 0.0525 1.0000 Uiso . . . . . .
H172 H 0.5632 0.3424 0.8181 0.0525 1.0000 Uiso . . . . . .
C133 C 0.5616(4) 0.1162(2) 0.4820(2) 0.0407 1.0000 Uani . . . . . .
C56 C -0.0375(4) 0.29288(19) 0.56787(17) 0.0335 1.0000 Uani . . . . . .
C108 C 0.3913(4) 0.3508(2) 0.39461(19) 0.0429 1.0000 Uani . . . . . .
C86 C 0.1603(4) 0.1242(2) 0.47152(19) 0.0378 1.0000 Uani . . . . . .
C24 C 0.8296(4) 0.3094(2) 0.7594(2) 0.0453 1.0000 Uani . . . . . .
H241 H 0.8492 0.3075 0.7229 0.0684 1.0000 Uiso . . . . . .
H242 H 0.8915 0.2969 0.7853 0.0684 1.0000 Uiso . . . . . .
H243 H 0.8151 0.3471 0.7691 0.0684 1.0000 Uiso . . . . . .
C4 C 0.2504(4) 0.1394(2) 0.7707(2) 0.0396 1.0000 Uani . . . . . .
H41 H 0.1796 0.1348 0.7849 0.0481 1.0000 Uiso . . . . . .
H42 H 0.2668 0.1037 0.7549 0.0481 1.0000 Uiso . . . . . .
C121 C 0.3138(4) 0.41474(19) 0.58108(17) 0.0330 1.0000 Uani . . . . . .
C74 C 1.3126(4) 0.0305(2) 0.13865(18) 0.0402 1.0000 Uani . . . . . .
C11 C 0.1145(4) 0.2284(2) 0.73006(19) 0.0384 1.0000 Uani . . . . . .
H111 H 0.1302 0.2439 0.7677 0.0470 1.0000 Uiso . . . . . .
H112 H 0.1066 0.2593 0.7057 0.0470 1.0000 Uiso . . . . . .
C98 C 0.9147(4) 0.1754(2) -0.02901(18) 0.0380 1.0000 Uani . . . . . .
C131 C 0.6816(4) 0.1199(2) 0.5644(2) 0.0437 1.0000 Uani . . . . . .
C109 C 0.3447(4) 0.3557(2) 0.44095(19) 0.0384 1.0000 Uani . . . . . .
C55 C -0.0903(4) 0.2737(2) 0.5175(2) 0.0380 1.0000 Uani . . . . . .
C194 C 0.9108(5) -0.0110(2) 0.2708(2) 0.0467 1.0000 Uani . . . . . .
H1194 H 0.8388 0.0026 0.2608 0.0571 1.0000 Uiso . . . . . .
C53 C 0.0750(4) 0.29206(19) 0.48218(18) 0.0355 1.0000 Uani . . . . . .
C20 C 0.3020(5) 0.4289(2) 0.7525(2) 0.0500 1.0000 Uani . . . . . .
H1201 H 0.2437 0.4491 0.7314 0.0755 1.0000 Uiso . . . . . .
H1202 H 0.3751 0.4451 0.7486 0.0755 1.0000 Uiso . . . . . .
H1203 H 0.2933 0.4308 0.7907 0.0755 1.0000 Uiso . . . . . .
C7 C 0.5765(4) 0.1963(2) 0.85051(19) 0.0438 1.0000 Uani . . . . . .
H71 H 0.6506 0.1977 0.8391 0.0536 1.0000 Uiso . . . . . .
H72 H 0.5622 0.2339 0.8626 0.0536 1.0000 Uiso . . . . . .
C144 C 0.4296(4) 0.01018(19) 0.6628(2) 0.0386 1.0000 Uani . . . . . .
C14 C 0.1359(4) 0.1792(2) 0.60811(18) 0.0401 1.0000 Uani . . . . . .
H141 H 0.0990 0.1544 0.5785 0.0610 1.0000 Uiso . . . . . .
H142 H 0.2001 0.1982 0.5968 0.0610 1.0000 Uiso . . . . . .
H143 H 0.0837 0.2059 0.6173 0.0610 1.0000 Uiso . . . . . .
C5 C 0.3445(4) 0.1574(2) 0.81761(18) 0.0380 1.0000 Uani . . . . . .
H51 H 0.3590 0.1269 0.8424 0.0468 1.0000 Uiso . . . . . .
H52 H 0.3218 0.1888 0.8384 0.0468 1.0000 Uiso . . . . . .
C167 C 0.5624(4) 0.3868(2) 0.1147(2) 0.0479 1.0000 Uani . . . . . .
C178 C 0.7125(5) 0.3654(2) 0.0163(2) 0.0449 1.0000 Uani . . . . . .
C141 C 0.6154(5) -0.0463(2) 0.6597(2) 0.0508 1.0000 Uani . . . . . .
C106 C 0.5090(4) 0.2852(2) 0.4380(2) 0.0409 1.0000 Uani . . . . . .
C155 C 0.4071(4) 0.1724(2) 0.0160(2) 0.0418 1.0000 Uani . . . . . .
C12 C 0.0027(4) 0.1953(2) 0.7226(2) 0.0443 1.0000 Uani . . . . . .
H121 H -0.0205 0.1848 0.6842 0.0682 1.0000 Uiso . . . . . .
H122 H -0.0536 0.2174 0.7354 0.0682 1.0000 Uiso . . . . . .
H123 H 0.0113 0.1621 0.7435 0.0682 1.0000 Uiso . . . . . .
C23 C 0.7250(4) 0.2723(2) 0.76077(19) 0.0373 1.0000 Uani . . . . . .
H231 H 0.7094 0.2731 0.7984 0.0459 1.0000 Uiso . . . . . .
H232 H 0.7419 0.2344 0.7513 0.0459 1.0000 Uiso . . . . . .
C95 C 1.0731(4) 0.1394(2) -0.08524(19) 0.0434 1.0000 Uani . . . . . .
C117 C 0.2506(4) 0.4987(2) 0.6190(2) 0.0467 1.0000 Uani . . . . . .
C195 C 0.9666(5) -0.0325(2) 0.2317(2) 0.0474 1.0000 Uani . . . . . .
H1195 H 0.9325 -0.0348 0.1950 0.0587 1.0000 Uiso . . . . . .
C25 C 0.6448(4) 0.2984(2) 0.65083(19) 0.0375 1.0000 Uani . . . . . .
H251 H 0.5839 0.3127 0.6250 0.0463 1.0000 Uiso . . . . . .
H252 H 0.7085 0.3255 0.6554 0.0463 1.0000 Uiso . . . . . .
C16 C 0.5771(4) 0.3605(2) 0.7390(2) 0.0426 1.0000 Uani . . . . . .
H161 H 0.6500 0.3808 0.7488 0.0519 1.0000 Uiso . . . . . .
H162 H 0.5327 0.3794 0.7093 0.0519 1.0000 Uiso . . . . . .
C197 C 1.1828(5) 0.1654(2) 0.2291(2) 0.0480 1.0000 Uani . . . . . .
H1193 H 1.1853 0.1654 0.1898 0.0594 1.0000 Uiso . . . . . .
H194 H 1.2602 0.1620 0.2475 0.0594 1.0000 Uiso . . . . . .
C152 C 0.5446(4) 0.2659(2) 0.0513(2) 0.0418 1.0000 Uani . . . . . .
C139 C 0.4546(5) -0.0298(2) 0.6995(2) 0.0477 1.0000 Uani . . . . . .
C26 C 0.6795(4) 0.2445(2) 0.6283(2) 0.0463 1.0000 Uani . . . . . .
H261 H 0.6983 0.2494 0.5921 0.0711 1.0000 Uiso . . . . . .
H262 H 0.6178 0.2170 0.6259 0.0711 1.0000 Uiso . . . . . .
H263 H 0.7442 0.2321 0.6522 0.0711 1.0000 Uiso . . . . . .
C120 C 0.4200(4) 0.4372(2) 0.5983(2) 0.0400 1.0000 Uani . . . . . .
C8 C 0.5811(5) 0.1602(2) 0.8987(2) 0.0502 1.0000 Uani . . . . . .
H81 H 0.5909 0.1222 0.8871 0.0762 1.0000 Uiso . . . . . .
H82 H 0.5118 0.1620 0.9137 0.0762 1.0000 Uiso . . . . . .
H83 H 0.6438 0.1725 0.9266 0.0762 1.0000 Uiso . . . . . .
C40 C 1.0569(5) 0.4209(2) 0.3452(2) 0.0556 1.0000 Uani . . . . . .
H401 H 0.9963 0.4453 0.3352 0.0848 1.0000 Uiso . . . . . .
H402 H 1.1261 0.4427 0.3580 0.0848 1.0000 Uiso . . . . . .
H403 H 1.0398 0.3976 0.3739 0.0848 1.0000 Uiso . . . . . .
C154 C 0.3636(4) 0.2224(2) 0.0161(2) 0.0506 1.0000 Uani . . . . . .
C140 C 0.5495(5) -0.0578(2) 0.6975(2) 0.0524 1.0000 Uani . . . . . .
C130 C 0.7702(4) 0.1332(2) 0.5393(3) 0.0502 1.0000 Uani . . . . . .
C54 C -0.0341(4) 0.2729(2) 0.47443(18) 0.0398 1.0000 Uani . . . . . .
C202 C 0.8791(5) 0.4228(3) 0.6509(2) 0.0563 1.0000 Uani . . . . . .
H202 H 0.8763 0.4074 0.6152 0.0685 1.0000 Uiso . . . . . .
C10 C 0.6275(5) 0.1099(2) 0.7510(2) 0.0498 1.0000 Uani . . . . . .
H101 H 0.6243 0.1327 0.7194 0.0769 1.0000 Uiso . . . . . .
H102 H 0.6450 0.0727 0.7408 0.0769 1.0000 Uiso . . . . . .
H103 H 0.6857 0.1251 0.7799 0.0769 1.0000 Uiso . . . . . .
C201 C 0.7873(5) 0.4464(2) 0.6652(3) 0.0556 1.0000 Uani . . . . . .
H201 H 0.7209 0.4479 0.6396 0.0684 1.0000 Uiso . . . . . .
C97 C 0.9254(5) 0.1977(2) -0.0778(2) 0.0507 1.0000 Uani . . . . . .
C128 C 0.6483(5) 0.1284(2) 0.4552(2) 0.0479 1.0000 Uani . . . . . .
C107 C 0.4748(5) 0.3151(2) 0.3936(2) 0.0458 1.0000 Uani . . . . . .
C192 C 1.0654(6) -0.0277(3) 0.3384(2) 0.0636 1.0000 Uani . . . . . .
H192 H 1.0990 -0.0259 0.3752 0.0772 1.0000 Uiso . . . . . .
C96 C 1.0057(5) 0.1794(2) -0.10541(19) 0.0524 1.0000 Uani . . . . . .
C21 C 0.3277(5) 0.3202(2) 0.8343(2) 0.0506 1.0000 Uani . . . . . .
H211 H 0.3016 0.3571 0.8414 0.0622 1.0000 Uiso . . . . . .
H212 H 0.2618 0.2946 0.8290 0.0622 1.0000 Uiso . . . . . .
C193 C 0.9602(5) -0.0091(2) 0.3244(2) 0.0522 1.0000 Uani . . . . . .
H193 H 0.9214 0.0048 0.3515 0.0635 1.0000 Uiso . . . . . .
C118 C 0.3572(5) 0.5185(2) 0.6347(3) 0.0534 1.0000 Uani . . . . . .
C200 C 0.7914(5) 0.4684(2) 0.7171(3) 0.0562 1.0000 Uani . . . . . .
H200 H 0.7284 0.4848 0.7270 0.0686 1.0000 Uiso . . . . . .
C153 C 0.4309(5) 0.2675(2) 0.0338(2) 0.0515 1.0000 Uani . . . . . .
C198 C 1.1172(5) 0.1154(3) 0.2395(2) 0.0581 1.0000 Uani . . . . . .
H195 H 1.0408 0.1172 0.2206 0.0878 1.0000 Uiso . . . . . .
H1196 H 1.1169 0.1134 0.2784 0.0878 1.0000 Uiso . . . . . .
H197 H 1.1509 0.0832 0.2262 0.0878 1.0000 Uiso . . . . . .
C129 C 0.7535(4) 0.1366(2) 0.4842(3) 0.0518 1.0000 Uani . . . . . .
C168 C 0.5356(5) 0.3762(3) 0.1649(2) 0.0543 1.0000 Uani . . . . . .
C196 C 1.0713(5) -0.0509(2) 0.2457(2) 0.0526 1.0000 Uani . . . . . .
H196 H 1.1097 -0.0653 0.2187 0.0644 1.0000 Uiso . . . . . .
C204 C 0.9796(5) 0.4427(3) 0.7389(3) 0.0591 1.0000 Uani . . . . . .
H204 H 1.0465 0.4418 0.7639 0.0713 1.0000 Uiso . . . . . .
C199 C 0.8870(6) 0.4663(3) 0.7547(3) 0.0619 1.0000 Uani . . . . . .
H199 H 0.8900 0.4808 0.7904 0.0754 1.0000 Uiso . . . . . .
C208 C 0.3086(6) 0.5361(3) 0.4850(3) 0.0626 1.0000 Uani . . . . . .
H208 H 0.3627 0.5150 0.4719 0.0762 1.0000 Uiso . . . . . .
C179 C 0.7068(5) 0.3447(3) -0.0356(2) 0.0509 1.0000 Uani . . . . . .
C191 C 1.1209(5) -0.0481(3) 0.2996(3) 0.0643 1.0000 Uani . . . . . .
H191 H 1.1941 -0.0607 0.3094 0.0783 1.0000 Uiso . . . . . .
C211 C 1.1722(6) 0.2366(3) 0.3221(2) 0.0603 1.0000 Uani . . . . . .
H1213 H 1.1756 0.2758 0.3341 0.0737 1.0000 Uiso . . . . . .
H1214 H 1.1080 0.2192 0.3356 0.0737 1.0000 Uiso . . . . . .
F1 F 0.8820(8) 0.4882(3) 0.0008(3) 0.1854 1.0000 Uani . . . . . .
C212 C 1.2756(5) 0.2119(2) 0.3506(2) 0.0513 1.0000 Uani . . . . . .
H1215 H 1.3403 0.2263 0.3357 0.0782 1.0000 Uiso . . . . . .
H1216 H 1.2686 0.1722 0.3448 0.0782 1.0000 Uiso . . . . . .
H1217 H 1.2849 0.2216 0.3892 0.0782 1.0000 Uiso . . . . . .
C39 C 1.0715(5) 0.3848(3) 0.2952(3) 0.0624 1.0000 Uani . . . . . .
H391 H 1.1327 0.3601 0.3064 0.0750 1.0000 Uiso . . . . . .
H392 H 1.0970 0.4090 0.2682 0.0750 1.0000 Uiso . . . . . .
C163 C 0.4820(5) 0.4116(3) 0.1957(3) 0.0653 1.0000 Uani . . . . . .
C119 C 0.4436(4) 0.4875(2) 0.6241(3) 0.0535 1.0000 Uani . . . . . .
C28 C 1.0851(5) 0.2904(3) 0.0734(3) 0.0584 1.0000 Uani . . . . . .
H281 H 1.1493 0.3065 0.0586 0.0708 1.0000 Uiso . . . . . .
H282 H 1.0875 0.2501 0.0693 0.0708 1.0000 Uiso . . . . . .
C43 C 0.6916(5) 0.1991(3) 0.2137(2) 0.0602 1.0000 Uani . . . . . .
H431 H 0.6418 0.1926 0.2406 0.0750 1.0000 Uiso . . . . . .
H432 H 0.6623 0.2291 0.1913 0.0750 1.0000 Uiso . . . . . .
C203 C 0.9741(5) 0.4211(3) 0.6877(3) 0.0587 1.0000 Uani . . . . . .
H203 H 1.0373 0.4045 0.6777 0.0714 1.0000 Uiso . . . . . .
C174 C 0.7531(5) 0.3700(3) -0.0750(2) 0.0618 1.0000 Uani . . . . . .
C166 C 0.5312(6) 0.4367(3) 0.0971(3) 0.0643 1.0000 Uani . . . . . .
C29 C 0.9816(5) 0.3078(3) 0.0414(2) 0.0654 1.0000 Uani . . . . . .
H291 H 0.9859 0.3034 0.0028 0.0985 1.0000 Uiso . . . . . .
H292 H 0.9717 0.3463 0.0506 0.0985 1.0000 Uiso . . . . . .
H293 H 0.9186 0.2854 0.0497 0.0985 1.0000 Uiso . . . . . .
C32 C 1.1227(6) 0.3845(3) 0.1484(3) 0.0660 1.0000 Uani . . . . . .
H321 H 1.0492 0.4007 0.1414 0.0793 1.0000 Uiso . . . . . .
H322 H 1.1580 0.3967 0.1854 0.0793 1.0000 Uiso . . . . . .
C177 C 0.7764(7) 0.4133(3) 0.0265(3) 0.0742 1.0000 Uani . . . . . .
C164 C 0.4561(6) 0.4606(3) 0.1758(4) 0.0777 1.0000 Uani . . . . . .
C209 C 0.3384(5) 0.5842(3) 0.5132(3) 0.0617 1.0000 Uani . . . . . .
H209 H 0.4141 0.5974 0.5194 0.0761 1.0000 Uiso . . . . . .
C30 C 1.2406(5) 0.2859(3) 0.1700(3) 0.0617 1.0000 Uani . . . . . .
H301 H 1.2490 0.2501 0.1517 0.0752 1.0000 Uiso . . . . . .
H302 H 1.2980 0.3122 0.1608 0.0752 1.0000 Uiso . . . . . .
C31 C 1.2558(5) 0.2799(3) 0.2326(3) 0.0592 1.0000 Uani . . . . . .
H311 H 1.2548 0.3164 0.2511 0.0712 1.0000 Uiso . . . . . .
H312 H 1.3284 0.2643 0.2456 0.0712 1.0000 Uiso . . . . . .
C216 C 1.1644(8) 0.3475(4) -0.0558(3) 0.0885 1.0000 Uani . . . . . .
H216 H 1.1760 0.3171 -0.0336 0.1058 1.0000 Uiso . . . . . .
C45 C 0.8771(6) 0.1610(3) 0.2877(3) 0.0672 1.0000 Uani . . . . . .
H451 H 0.8891 0.1311 0.2620 0.0812 1.0000 Uiso . . . . . .
H452 H 0.9501 0.1708 0.3107 0.0812 1.0000 Uiso . . . . . .
C207 C 0.1961(9) 0.5184(3) 0.4760(3) 0.0880 1.0000 Uani . . . . . .
H207 H 0.1740 0.4848 0.4562 0.1052 1.0000 Uiso . . . . . .
C37 C 0.8965(7) 0.3135(4) 0.3207(3) 0.0802 1.0000 Uani . . . . . .
H371 H 0.9558 0.2942 0.3436 0.0961 1.0000 Uiso . . . . . .
H372 H 0.8718 0.3428 0.3435 0.0961 1.0000 Uiso . . . . . .
C206 C 0.1200(7) 0.5498(4) 0.4958(5) 0.1091 1.0000 Uani . . . . . .
H206 H 0.0440 0.5374 0.4897 0.1349 1.0000 Uiso . . . . . .
C44 C 0.6884(6) 0.1494(4) 0.1787(3) 0.0760 1.0000 Uani . . . . . .
H441 H 0.7421 0.1538 0.1538 0.0890 1.0000 Uiso . . . . . .
H442 H 0.6134 0.1431 0.1577 0.0890 1.0000 Uiso . . . . . .
H443 H 0.7064 0.1179 0.2009 0.0890 1.0000 Uiso . . . . . .
C36 C 0.7931(6) 0.2701(4) 0.3002(3) 0.0788 1.0000 Uani . . . . . .
H361 H 0.7284 0.2905 0.2838 0.0957 1.0000 Uiso . . . . . .
H362 H 0.7726 0.2509 0.3312 0.0957 1.0000 Uiso . . . . . .
C41 C 0.8364(9) 0.3935(4) 0.2433(3) 0.0905 1.0000 Uani . . . . . .
H411 H 0.7664 0.3722 0.2300 0.1080 1.0000 Uiso . . . . . .
H412 H 0.8271 0.4157 0.2757 0.1080 1.0000 Uiso . . . . . .
C214 C 1.0585(7) 0.3909(4) -0.1300(3) 0.0836 1.0000 Uani . . . . . .
H214 H 0.9973 0.3910 -0.1586 0.1014 1.0000 Uiso . . . . . .
C165 C 0.4805(7) 0.4740(3) 0.1265(4) 0.0811 1.0000 Uani . . . . . .
C1 C 0.1518(7) 0.5961(4) 0.5231(5) 0.1062 1.0000 Uani . . . . . .
H1 H 0.0977 0.6176 0.5362 0.1309 1.0000 Uiso . . . . . .
C210 C 0.2599(7) 0.6136(3) 0.5321(4) 0.0838 1.0000 Uani . . . . . .
H210 H 0.2820 0.6470 0.5528 0.1004 1.0000 Uiso . . . . . .
C33 C 1.1957(7) 0.4080(3) 0.1079(3) 0.0781 1.0000 Uani . . . . . .
H331 H 1.1548 0.4031 0.0706 0.1168 1.0000 Uiso . . . . . .
H332 H 1.2650 0.3888 0.1103 0.1168 1.0000 Uiso . . . . . .
H333 H 1.2128 0.4471 0.1161 0.1168 1.0000 Uiso . . . . . .
C175 C 0.8092(8) 0.4182(4) -0.0638(3) 0.0838 1.0000 Uani . . . . . .
C215 C 1.0734(7) 0.3464(4) -0.0980(4) 0.0965 1.0000 Uani . . . . . .
H215 H 1.0228 0.3156 -0.1044 0.1162 1.0000 Uiso . . . . . .
C218 C 1.2216(9) 0.4360(4) -0.0785(4) 0.0971 1.0000 Uani . . . . . .
H218 H 1.2737 0.4670 -0.0728 0.1158 1.0000 Uiso . . . . . .
C213 C 1.1328(8) 0.4358(4) -0.1198(3) 0.0857 1.0000 Uani . . . . . .
H213 H 1.1222 0.4665 -0.1419 0.1017 1.0000 Uiso . . . . . .
C217 C 1.2363(9) 0.3932(4) -0.0471(3) 0.0930 1.0000 Uani . . . . . .
H217 H 1.2981 0.3941 -0.0180 0.1129 1.0000 Uiso . . . . . .
C42 C 0.8652(9) 0.4271(4) 0.2036(5) 0.1140 1.0000 Uani . . . . . .
H421 H 0.8659 0.4055 0.1696 0.1605 1.0000 Uiso . . . . . .
H422 H 0.9367 0.4460 0.2150 0.1605 1.0000 Uiso . . . . . .
H423 H 0.8075 0.4548 0.1957 0.1605 1.0000 Uiso . . . . . .
C22 C 0.3999(8) 0.3053(4) 0.8834(3) 0.0883 1.0000 Uani . . . . . .
H221 H 0.4388 0.2723 0.8759 0.1322 1.0000 Uiso . . . . . .
H222 H 0.3557 0.2984 0.9121 0.1322 1.0000 Uiso . . . . . .
H223 H 0.4554 0.3354 0.8957 0.1322 1.0000 Uiso . . . . . .
C176 C 0.8247(9) 0.4409(3) -0.0115(4) 0.0973 1.0000 Uani . . . . . .
C46 C 0.7941(9) 0.1401(4) 0.3242(4) 0.1012 1.0000 Uani . . . . . .
H461 H 0.7275 0.1230 0.3017 0.1515 1.0000 Uiso . . . . . .
H462 H 0.7714 0.1714 0.3454 0.1515 1.0000 Uiso . . . . . .
H463 H 0.8285 0.1137 0.3491 0.1515 1.0000 Uiso . . . . . .

loop_
_atom_site_aniso_label
_atom_site_aniso_U_11
_atom_site_aniso_U_22
_atom_site_aniso_U_33
_atom_site_aniso_U_23
_atom_site_aniso_U_13
_atom_site_aniso_U_12
Mo1 0.02650(15) 0.02628(16) 0.02259(15) -0.00098(11) 0.00478(11) -0.00050(12)
Mo2 0.03023(17) 0.03377(18) 0.02489(16) -0.00561(13) 0.00361(12) -0.00060(13)
P4 0.0280(5) 0.0340(5) 0.0274(5) 0.0031(4) 0.0055(4) 0.0004(4)
P3 0.0316(5) 0.0330(5) 0.0258(5) 0.0014(4) 0.0035(4) -0.0011(4)
P2 0.0298(5) 0.0312(5) 0.0311(5) -0.0008(4) 0.0043(4) -0.0025(4)
P1 0.0370(6) 0.0341(6) 0.0279(5) -0.0036(4) 0.0041(4) 0.0043(4)
P6 0.0327(6) 0.0376(6) 0.0402(6) -0.0035(5) 0.0050(5) -0.0037(5)
Al4 0.0288(6) 0.0310(6) 0.0226(5) 0.0011(5) 0.0019(4) -0.0019(5)
P8 0.0399(6) 0.0604(8) 0.0296(6) 0.0026(5) 0.0067(5) -0.0076(6)
Al1 0.0299(6) 0.0310(6) 0.0372(7) -0.0062(5) 0.0041(5) 0.0015(5)
Al2 0.0299(6) 0.0373(7) 0.0278(6) 0.0042(5) 0.0036(5) -0.0030(5)
Al3 0.0383(7) 0.0367(7) 0.0380(7) -0.0079(6) -0.0038(6) -0.0018(6)
P7 0.0673(9) 0.0465(7) 0.0394(7) -0.0121(6) -0.0126(6) 0.0155(7)
P5 0.0528(8) 0.0600(9) 0.0436(7) -0.0159(6) -0.0049(6) 0.0118(7)
F57 0.0360(13) 0.0526(16) 0.0253(12) -0.0007(11) 0.0022(10) -0.0080(12)
F71 0.0442(15) 0.0483(15) 0.0229(12) -0.0020(10) 0.0051(10) -0.0091(12)
F69 0.0351(14) 0.0396(14) 0.0503(16) 0.0039(12) 0.0061(12) -0.0122(11)
F82 0.0342(13) 0.0352(13) 0.0421(14) 0.0033(11) 0.0043(11) -0.0029(11)
F81 0.0475(15) 0.0324(13) 0.0378(14) 0.0024(11) 0.0020(11) -0.0043(11)
F93 0.0454(16) 0.0276(13) 0.0585(18) -0.0004(12) -0.0009(13) 0.0004(11)
F104 0.0396(14) 0.0519(16) 0.0334(13) -0.0018(12) 0.0058(11) 0.0061(12)
F92 0.0451(15) 0.0316(14) 0.0548(17) 0.0015(12) 0.0044(13) -0.0059(12)
F72 0.0553(18) 0.0629(19) 0.0336(14) 0.0145(13) 0.0075(12) -0.0194(15)
F115 0.0473(16) 0.0435(15) 0.0417(15) 0.0039(12) 0.0007(12) 0.0038(13)
F90 0.0383(14) 0.0399(15) 0.0556(17) -0.0154(13) 0.0052(12) -0.0100(12)
F126 0.0294(13) 0.0477(17) 0.074(2) 0.0107(15) 0.0063(13) 0.0032(12)
F70 0.0504(16) 0.0589(18) 0.0255(13) 0.0066(12) -0.0063(11) -0.0195(14)
F60 0.0363(14) 0.0595(18) 0.0409(15) -0.0021(13) 0.0142(11) -0.0082(13)
F58 0.0479(16) 0.0598(18) 0.0280(13) -0.0003(12) 0.0091(11) -0.0076(14)
F68 0.0389(14) 0.0486(16) 0.0331(13) -0.0103(11) -0.0008(11) -0.0103(12)
F83 0.067(2) 0.0437(16) 0.0389(15) 0.0106(12) 0.0110(13) 0.0198(14)
F125 0.0299(14) 0.0424(16) 0.087(2) -0.0085(15) 0.0114(14) -0.0007(12)
F137 0.0417(15) 0.0588(18) 0.0407(15) -0.0110(13) 0.0095(12) -0.0048(13)
F148 0.0417(15) 0.0413(15) 0.0527(17) 0.0025(12) 0.0120(13) 0.0083(12)
F59 0.0293(13) 0.0584(18) 0.0519(17) -0.0004(14) -0.0021(12) -0.0125(12)
F79 0.0285(14) 0.071(2) 0.0546(18) 0.0081(15) -0.0000(12) -0.0038(13)
F91 0.0411(16) 0.0617(19) 0.0485(17) -0.0119(14) -0.0107(13) 0.0031(14)
F94 0.0553(18) 0.0476(17) 0.0545(18) 0.0094(14) -0.0057(14) 0.0105(14)
F103 0.0522(17) 0.0591(19) 0.0436(16) 0.0113(14) 0.0071(13) 0.0171(15)
F147 0.0421(16) 0.0466(17) 0.0609(19) -0.0053(14) 0.0110(14) 0.0106(13)
F112 0.0556(19) 0.0562(19) 0.060(2) -0.0129(15) 0.0129(15) 0.0087(15)
F136 0.0383(15) 0.0563(18) 0.0568(19) -0.0078(14) -0.0032(13) 0.0030(13)
F114 0.0484(17) 0.0615(19) 0.0439(16) 0.0183(14) 0.0102(13) 0.0112(14)
F80 0.0418(16) 0.081(2) 0.0536(18) 0.0154(16) 0.0044(14) 0.0275(16)
F116 0.065(2) 0.067(2) 0.0318(14) 0.0119(14) 0.0068(13) -0.0091(16)
F61 0.0536(18) 0.075(2) 0.0339(15) -0.0031(14) -0.0076(13) -0.0189(16)
F159 0.0453(17) 0.0428(16) 0.076(2) -0.0178(15) 0.0102(15) -0.0132(13)
F157 0.0334(14) 0.0519(18) 0.073(2) -0.0176(15) 0.0014(14) 0.0068(13)
F156 0.057(2) 0.0343(16) 0.092(3) -0.0143(16) 0.0002(18) 0.0060(14)
F123 0.056(2) 0.0507(19) 0.091(3) -0.0044(18) 0.0219(18) 0.0191(16)
F113 0.071(2) 0.073(2) 0.0415(17) -0.0112(15) 0.0252(15) -0.0090(18)
F145 0.076(2) 0.0539(19) 0.057(2) 0.0132(15) 0.0194(17) 0.0086(17)
F149 0.0544(19) 0.0532(19) 0.085(3) -0.0010(17) -0.0019(17) 0.0272(16)
F138 0.0288(15) 0.067(2) 0.106(3) -0.013(2) 0.0083(16) -0.0060(14)
F101 0.067(2) 0.085(2) 0.0369(16) -0.0055(15) 0.0254(15) -0.0022(18)
F134 0.071(2) 0.066(2) 0.061(2) -0.0099(17) 0.0341(18) -0.0079(18)
F102 0.118(3) 0.087(3) 0.0332(17) 0.0234(17) 0.0221(19) 0.002(2)
F105 0.096(3) 0.072(2) 0.0488(19) 0.0278(17) 0.0013(18) 0.026(2)
F158 0.0397(17) 0.059(2) 0.106(3) -0.016(2) -0.0147(18) 0.0024(15)
F135 0.0506(19) 0.060(2) 0.111(3) -0.014(2) 0.046(2) -0.0097(16)
F146 0.088(3) 0.059(2) 0.069(2) 0.0215(18) -0.000(2) 0.028(2)
N3 0.0252(16) 0.0299(17) 0.0271(17) -0.0024(14) 0.0029(13) -0.0008(13)
F172 0.074(3) 0.099(3) 0.061(2) 0.021(2) 0.0191(19) 0.023(2)
F124 0.076(3) 0.051(2) 0.113(3) -0.036(2) -0.010(2) 0.0091(19)
N4 0.0351(19) 0.0337(19) 0.0280(18) 0.0012(15) 0.0037(14) -0.0006(15)
F127 0.0408(18) 0.055(2) 0.147(4) -0.031(2) -0.017(2) -0.0051(16)
F183 0.076(3) 0.104(3) 0.066(2) -0.048(2) 0.012(2) -0.022(2)
F160 0.060(2) 0.0430(19) 0.128(4) -0.019(2) -0.034(2) 0.0123(16)
N5 0.040(2) 0.0341(19) 0.0279(18) -0.0088(15) 0.0073(15) -0.0031(16)
N7 0.0299(17) 0.0336(18) 0.0248(17) -0.0003(14) 0.0032(13) -0.0019(14)
N1 0.0281(17) 0.0297(17) 0.0282(17) 0.0023(14) 0.0058(13) -0.0020(14)
N2 0.0362(19) 0.0322(19) 0.0335(19) -0.0063(15) 0.0075(15) 0.0014(15)
F171 0.133(4) 0.062(2) 0.101(3) 0.025(2) 0.052(3) 0.042(3)
N8 0.0331(18) 0.0330(19) 0.0278(17) -0.0031(15) 0.0035(14) -0.0007(15)
F180 0.075(3) 0.172(5) 0.0360(19) -0.016(2) 0.0038(17) 0.021(3)
N6 0.037(2) 0.043(2) 0.037(2) -0.0041(17) -0.0051(16) 0.0040(17)
F169 0.084(3) 0.149(5) 0.062(3) -0.017(3) 0.031(2) 0.005(3)
C76 0.040(2) 0.034(2) 0.0236(19) -0.0015(16) 0.0048(16) 0.0013(18)
C77 0.035(2) 0.032(2) 0.0223(19) -0.0020(15) 0.0027(15) 0.0009(17)
F170 0.111(4) 0.080(3) 0.166(5) -0.059(3) 0.080(4) -0.011(3)
C13 0.027(2) 0.034(2) 0.038(2) -0.0044(18) 0.0021(17) -0.0061(17)
C78 0.033(2) 0.036(2) 0.026(2) -0.0018(16) 0.0021(16) 0.0047(17)
C132 0.033(2) 0.033(2) 0.049(3) -0.0105(19) 0.0080(19) -0.0013(18)
F182 0.175(5) 0.103(4) 0.083(3) -0.056(3) 0.069(3) -0.094(4)
C66 0.030(2) 0.030(2) 0.029(2) 0.0008(16) 0.0021(16) 0.0021(16)
C88 0.035(2) 0.030(2) 0.032(2) -0.0043(16) 0.0080(17) 0.0016(17)
C143 0.036(2) 0.034(2) 0.040(2) -0.0063(18) -0.0025(18) 0.0025(18)
C111 0.038(2) 0.038(2) 0.034(2) -0.0022(18) 0.0028(18) -0.0039(19)
C67 0.033(2) 0.030(2) 0.0235(19) -0.0031(15) 0.0055(15) -0.0011(16)
C75 0.051(3) 0.041(2) 0.022(2) 0.0009(17) 0.0058(18) 0.013(2)
C87 0.033(2) 0.031(2) 0.039(2) -0.0017(18) 0.0066(18) -0.0025(17)
C110 0.035(2) 0.039(2) 0.032(2) 0.0018(18) 0.0039(17) -0.0083(18)
C65 0.037(2) 0.038(2) 0.025(2) 0.0039(17) -0.0023(17) -0.0057(18)
C51 0.031(2) 0.039(2) 0.028(2) 0.0031(17) 0.0034(16) -0.0031(17)
C64 0.039(2) 0.039(2) 0.030(2) 0.0066(18) 0.0059(17) -0.0069(19)
C63 0.030(2) 0.030(2) 0.038(2) 0.0042(17) 0.0026(17) -0.0028(17)
C52 0.034(2) 0.035(2) 0.029(2) 0.0023(17) 0.0023(17) -0.0013(17)
C150 0.041(2) 0.031(2) 0.044(3) -0.0092(19) 0.010(2) 0.0014(19)
C122 0.034(2) 0.040(2) 0.040(2) 0.0078(19) 0.0048(18) 0.0038(19)
C9 0.046(3) 0.036(2) 0.039(2) 0.0052(19) 0.005(2) 0.004(2)
C89 0.032(2) 0.028(2) 0.036(2) -0.0044(17) 0.0060(17) 0.0012(16)
C99 0.031(2) 0.037(2) 0.026(2) -0.0009(16) -0.0001(16) -0.0061(17)
C100 0.036(2) 0.037(2) 0.0238(19) -0.0032(16) 0.0055(16) -0.0063(18)
F181 0.170(6) 0.118(4) 0.111(4) 0.037(3) 0.092(4) 0.029(4)
C85 0.033(2) 0.047(3) 0.032(2) -0.0096(19) -0.0018(17) 0.0038(19)
C84 0.035(2) 0.034(2) 0.039(2) -0.0116(18) 0.0092(18) -0.0057(18)
C151 0.034(2) 0.042(2) 0.033(2) -0.0062(18) 0.0045(17) 0.0021(19)
C19 0.041(2) 0.036(2) 0.036(2) 0.0012(18) 0.0020(19) 0.0075(19)
C73 0.031(2) 0.052(3) 0.028(2) -0.0021(19) 0.0037(17) 0.0005(19)
C62 0.028(2) 0.032(2) 0.031(2) -0.0067(16) -0.0007(16) -0.0001(16)
C142 0.039(2) 0.035(2) 0.045(3) -0.008(2) 0.002(2) 0.0064(19)
F173 0.171(6) 0.052(3) 0.197(6) 0.016(3) 0.101(5) 0.037(3)
C17 0.042(3) 0.036(2) 0.047(3) -0.013(2) -0.001(2) 0.003(2)
C133 0.038(2) 0.035(2) 0.052(3) -0.012(2) 0.017(2) -0.0006(19)
C56 0.032(2) 0.039(2) 0.029(2) 0.0027(17) 0.0046(16) -0.0009(18)
C108 0.049(3) 0.050(3) 0.028(2) 0.003(2) 0.0045(19) -0.012(2)
C86 0.041(2) 0.037(2) 0.036(2) 0.0018(18) 0.0051(19) 0.0068(19)
C24 0.032(2) 0.047(3) 0.054(3) -0.003(2) 0.001(2) -0.009(2)
C4 0.033(2) 0.046(3) 0.040(2) 0.013(2) 0.0039(18) -0.0023(19)
C121 0.033(2) 0.037(2) 0.030(2) 0.0067(17) 0.0046(16) -0.0025(17)
C74 0.036(2) 0.056(3) 0.029(2) 0.004(2) 0.0023(18) 0.015(2)
C11 0.033(2) 0.048(3) 0.036(2) 0.001(2) 0.0104(18) 0.003(2)
C98 0.042(2) 0.041(2) 0.031(2) 0.0026(18) 0.0040(18) 0.002(2)
C131 0.034(2) 0.037(2) 0.059(3) -0.009(2) 0.007(2) 0.0013(19)
C109 0.036(2) 0.043(3) 0.037(2) 0.0045(19) 0.0078(18) -0.0016(19)
C55 0.029(2) 0.039(2) 0.044(3) 0.0020(19) -0.0027(18) -0.0034(18)
C194 0.048(3) 0.045(3) 0.044(3) -0.004(2) 0.003(2) -0.008(2)
C53 0.036(2) 0.040(2) 0.030(2) 0.0007(18) 0.0068(17) -0.0040(19)
C20 0.059(3) 0.037(3) 0.052(3) 0.001(2) 0.003(2) 0.007(2)
C7 0.046(3) 0.051(3) 0.030(2) 0.005(2) -0.0040(19) -0.009(2)
C144 0.041(2) 0.033(2) 0.042(3) -0.0052(19) 0.0040(19) 0.0057(19)
C14 0.036(2) 0.054(3) 0.029(2) 0.000(2) 0.0045(18) -0.001(2)
C5 0.039(2) 0.044(3) 0.031(2) 0.0085(19) 0.0035(18) -0.001(2)
C167 0.044(3) 0.039(3) 0.057(3) -0.017(2) 0.004(2) -0.007(2)
C178 0.049(3) 0.044(3) 0.039(3) -0.007(2) -0.001(2) 0.001(2)
C141 0.050(3) 0.041(3) 0.057(3) -0.009(2) -0.005(2) 0.013(2)
C106 0.037(2) 0.041(3) 0.044(3) -0.009(2) 0.007(2) -0.0029(19)
C155 0.042(3) 0.033(2) 0.049(3) -0.011(2) 0.008(2) -0.0066(19)
C12 0.029(2) 0.064(3) 0.042(3) 0.005(2) 0.0126(19) 0.001(2)
C23 0.031(2) 0.038(2) 0.040(2) -0.0013(19) 0.0018(18) -0.0043(18)
C95 0.046(3) 0.052(3) 0.032(2) -0.003(2) 0.008(2) -0.007(2)
C117 0.044(3) 0.045(3) 0.052(3) 0.003(2) 0.010(2) 0.013(2)
C195 0.058(3) 0.044(3) 0.039(3) 0.005(2) 0.004(2) -0.009(2)
C25 0.030(2) 0.042(3) 0.039(2) 0.0034(19) 0.0049(18) -0.0080(18)
C16 0.040(3) 0.034(2) 0.052(3) -0.006(2) 0.006(2) -0.0041(19)
C197 0.049(3) 0.051(3) 0.041(3) -0.014(2) -0.001(2) 0.013(2)
C152 0.040(3) 0.037(2) 0.044(3) -0.007(2) -0.002(2) -0.001(2)
C139 0.056(3) 0.042(3) 0.043(3) -0.000(2) 0.003(2) 0.007(2)
C26 0.041(3) 0.053(3) 0.045(3) -0.006(2) 0.014(2) -0.008(2)
C120 0.030(2) 0.038(2) 0.050(3) 0.000(2) 0.0033(19) 0.0030(19)
C8 0.056(3) 0.063(3) 0.028(2) 0.009(2) -0.004(2) -0.007(3)
C40 0.052(3) 0.056(3) 0.052(3) -0.026(3) -0.005(2) -0.000(3)
C154 0.036(3) 0.045(3) 0.065(3) -0.011(2) -0.004(2) 0.001(2)
C140 0.061(3) 0.042(3) 0.051(3) 0.003(2) -0.005(3) 0.012(3)
C130 0.029(2) 0.042(3) 0.078(4) -0.014(3) 0.009(2) -0.001(2)
C54 0.044(3) 0.044(3) 0.027(2) 0.0004(19) -0.0046(18) -0.006(2)
C202 0.065(4) 0.051(3) 0.054(3) 0.002(3) 0.013(3) 0.004(3)
C10 0.050(3) 0.057(3) 0.045(3) 0.006(2) 0.009(2) 0.018(3)
C201 0.052(3) 0.048(3) 0.065(4) 0.008(3) 0.006(3) -0.004(3)
C97 0.062(3) 0.050(3) 0.037(3) 0.011(2) -0.002(2) 0.003(3)
C128 0.051(3) 0.037(3) 0.059(3) -0.010(2) 0.024(3) -0.001(2)
C107 0.053(3) 0.052(3) 0.033(2) -0.010(2) 0.016(2) -0.013(2)
C192 0.062(4) 0.084(5) 0.039(3) -0.006(3) -0.005(3) -0.003(3)
C96 0.075(4) 0.059(3) 0.024(2) 0.006(2) 0.011(2) -0.008(3)
C21 0.071(4) 0.047(3) 0.037(3) -0.004(2) 0.019(2) 0.007(3)
C193 0.056(3) 0.057(3) 0.041(3) -0.012(2) 0.006(2) -0.012(3)
C118 0.052(3) 0.038(3) 0.066(4) -0.009(2) -0.003(3) 0.003(2)
C200 0.051(3) 0.045(3) 0.077(4) 0.008(3) 0.023(3) 0.000(2)
C153 0.047(3) 0.037(3) 0.064(3) -0.009(2) -0.009(2) 0.008(2)
C198 0.055(3) 0.078(4) 0.037(3) 0.002(3) -0.001(2) -0.007(3)
C129 0.040(3) 0.037(3) 0.085(4) -0.010(3) 0.034(3) -0.003(2)
C168 0.042(3) 0.068(4) 0.050(3) -0.011(3) 0.002(2) -0.004(3)
C196 0.059(3) 0.054(3) 0.046(3) 0.002(2) 0.014(3) -0.001(3)
C204 0.053(3) 0.057(4) 0.065(4) -0.001(3) 0.005(3) -0.004(3)
C199 0.083(5) 0.046(3) 0.056(4) -0.005(3) 0.015(3) -0.014(3)
C208 0.083(5) 0.054(3) 0.051(3) 0.014(3) 0.010(3) 0.006(3)
C179 0.043(3) 0.065(4) 0.040(3) -0.013(2) -0.004(2) 0.008(3)
C191 0.053(3) 0.079(4) 0.057(4) 0.003(3) -0.003(3) -0.002(3)
C211 0.070(4) 0.064(4) 0.040(3) -0.013(3) -0.015(3) 0.020(3)
F1 0.307(10) 0.101(4) 0.176(6) -0.051(4) 0.167(7) -0.105(6)
C212 0.054(3) 0.050(3) 0.044(3) -0.002(2) -0.012(2) 0.001(2)
C39 0.057(4) 0.055(4) 0.071(4) -0.013(3) 0.003(3) -0.002(3)
C163 0.049(3) 0.082(5) 0.063(4) -0.026(3) 0.010(3) -0.009(3)
C119 0.038(3) 0.044(3) 0.074(4) -0.011(3) -0.004(2) -0.003(2)
C28 0.061(4) 0.061(4) 0.057(3) -0.002(3) 0.022(3) -0.007(3)
C43 0.051(3) 0.082(4) 0.046(3) 0.007(3) 0.007(2) -0.022(3)
C203 0.053(3) 0.054(3) 0.071(4) 0.004(3) 0.016(3) 0.007(3)
C174 0.058(4) 0.088(5) 0.038(3) -0.004(3) 0.002(2) 0.022(3)
C166 0.076(4) 0.046(3) 0.076(4) -0.002(3) 0.029(4) 0.006(3)
C29 0.056(4) 0.096(5) 0.043(3) -0.006(3) 0.009(3) -0.012(3)
C32 0.064(4) 0.048(3) 0.089(5) -0.001(3) 0.027(4) -0.005(3)
C177 0.105(6) 0.064(4) 0.057(4) -0.022(3) 0.033(4) -0.024(4)
C164 0.070(4) 0.065(4) 0.102(6) -0.039(4) 0.040(4) -0.016(4)
C209 0.043(3) 0.057(4) 0.083(4) 0.003(3) 0.008(3) -0.011(3)
C30 0.048(3) 0.057(4) 0.084(5) 0.008(3) 0.021(3) -0.002(3)
C31 0.046(3) 0.058(4) 0.072(4) 0.002(3) 0.005(3) -0.001(3)
C216 0.082(5) 0.119(7) 0.076(5) 0.046(5) 0.029(4) 0.038(5)
C45 0.074(4) 0.070(4) 0.052(3) 0.017(3) -0.005(3) -0.018(3)
C207 0.114(7) 0.070(5) 0.063(4) 0.020(4) -0.033(4) -0.039(5)
C37 0.080(5) 0.103(6) 0.058(4) -0.026(4) 0.022(4) -0.017(4)
C206 0.050(4) 0.100(7) 0.165(10) 0.087(7) -0.033(5) -0.015(4)
C44 0.062(4) 0.092(5) 0.076(5) 0.017(4) 0.015(3) -0.006(4)
C36 0.067(4) 0.122(7) 0.051(4) -0.023(4) 0.027(3) 0.002(4)
C41 0.132(8) 0.081(5) 0.050(4) -0.030(4) -0.000(4) -0.004(5)
C214 0.082(5) 0.088(6) 0.080(5) 0.020(4) 0.005(4) 0.014(4)
C165 0.081(5) 0.041(3) 0.128(7) -0.011(4) 0.038(5) 0.004(3)
C1 0.065(5) 0.069(5) 0.202(11) 0.071(6) 0.052(6) 0.024(4)
C210 0.077(5) 0.050(4) 0.131(7) 0.001(4) 0.038(5) -0.001(3)
C33 0.087(5) 0.061(4) 0.088(5) 0.007(4) 0.023(4) -0.016(4)
C175 0.112(7) 0.085(5) 0.070(5) 0.023(4) 0.054(5) 0.027(5)
C215 0.078(5) 0.115(7) 0.109(7) 0.052(6) 0.039(5) 0.019(5)
C218 0.111(7) 0.092(6) 0.080(6) -0.015(5) -0.010(5) 0.031(5)
C213 0.100(6) 0.078(5) 0.073(5) -0.000(4) -0.008(4) 0.014(5)
C217 0.106(7) 0.107(7) 0.068(5) -0.001(5) 0.016(5) 0.032(6)
C42 0.120(8) 0.091(7) 0.127(9) -0.051(6) 0.032(7) -0.041(6)
C22 0.105(6) 0.110(7) 0.056(4) 0.005(4) 0.020(4) 0.038(5)
C176 0.145(8) 0.061(4) 0.098(6) -0.017(4) 0.070(6) -0.026(5)
C46 0.106(7) 0.121(8) 0.072(5) 0.021(5) 0.007(5) -0.032(6)

loop_
_atom_type_symbol
_atom_type_scat_dispersion_real
_atom_type_scat_dispersion_imag
_atom_type_scat_Cromer_Mann_a1
_atom_type_scat_Cromer_Mann_b1
_atom_type_scat_Cromer_Mann_a2
_atom_type_scat_Cromer_Mann_b2
_atom_type_scat_Cromer_Mann_a3
_atom_type_scat_Cromer_Mann_b3
_atom_type_scat_Cromer_Mann_a4
_atom_type_scat_Cromer_Mann_b4
_atom_type_scat_Cromer_Mann_c
_atom_type_scat_source
C 0.0181 0.0091 2.3100 20.8439 1.0200 10.2075 1.5886 0.5687 0.8650 51.6512 0.2156 'International Tables Vol C 4.2.6.8 and 6.1.1.4'
H 0.0000 0.0000 0.4930 10.5109 0.3229 26.1257 0.1402 3.1424 0.0408 57.7998 0.0030 'International Tables Vol C 4.2.6.8 and 6.1.1.4'
N 0.0311 0.0180 12.2126 0.0057 3.1322 9.8933 2.0125 28.9975 1.1663 0.5826 -11.5290 'International Tables Vol C 4.2.6.8 and 6.1.1.4'
F 0.0727 0.0534 3.5392 10.2825 2.6412 4.2944 1.5170 0.2615 1.0243 26.1476 0.2776 'International Tables Vol C 4.2.6.8 and 6.1.1.4'
Al 0.2130 0.2455 6.4202 3.0387 1.9002 0.7426 1.5936 31.5472 1.9646 85.0886 1.1151 'International Tables Vol C 4.2.6.8 and 6.1.1.4'
P 0.2955 0.4335 6.4345 1.9067 4.1791 27.1570 1.7800 0.5260 1.4908 68.1645 1.1149 'International Tables Vol C 4.2.6.8 and 6.1.1.4'
Mo -0.0483 2.7339 3.7025 0.2772 17.2356 1.0958 12.8876 11.0040 3.7429 61.6584 4.3875 'International Tables Vol C 4.2.6.8 and 6.1.1.4'

loop_
_geom_angle_atom_site_label_1
_geom_angle_site_symmetry_1
_geom_angle_atom_site_label_2
_geom_angle_site_symmetry_2
_geom_angle_atom_site_label_3
_geom_angle_site_symmetry_3
_geom_angle
_geom_angle_publ_flag
P4 . Mo1 . P3 . 79.42(4) yes
P4 . Mo1 . P2 . 173.69(4) yes
P3 . Mo1 . P2 . 97.87(4) yes
P4 . Mo1 . P1 . 94.81(4) yes
P3 . Mo1 . P1 . 95.37(4) yes
P2 . Mo1 . P1 . 79.71(4) yes
P4 . Mo1 . N3 . 97.76(10) yes
P3 . Mo1 . N3 . 174.42(10) yes
P2 . Mo1 . N3 . 85.41(10) yes
P1 . Mo1 . N3 . 89.65(10) yes
P4 . Mo1 . N1 . 87.41(10) yes
P3 . Mo1 . N1 . 89.19(11) yes
P2 . Mo1 . N1 . 98.29(10) yes
P1 . Mo1 . N1 . 175.23(11) yes
N3 . Mo1 . N1 . 85.86(14) yes
P6 . Mo2 . P8 . 175.40(4) yes
P6 . Mo2 . P7 . 94.69(5) yes
P8 . Mo2 . P7 . 82.34(5) yes
P6 . Mo2 . P5 . 79.42(5) yes
P8 . Mo2 . P5 . 97.08(5) yes
P7 . Mo2 . P5 . 91.04(5) yes
P6 . Mo2 . N5 . 94.30(12) yes
P8 . Mo2 . N5 . 89.10(12) yes
P7 . Mo2 . N5 . 87.78(11) yes
P5 . Mo2 . N5 . 173.50(12) yes
P6 . Mo2 . N7 . 88.07(11) yes
P8 . Mo2 . N7 . 94.95(11) yes
P7 . Mo2 . N7 . 177.15(11) yes
P5 . Mo2 . N7 . 90.16(11) yes
N5 . Mo2 . N7 . 91.31(15) yes
Mo1 . P4 . C13 . 115.16(15) yes
Mo1 . P4 . C4 . 110.37(15) yes
C13 . P4 . C4 . 101.6(2) yes
Mo1 . P4 . C11 . 121.14(17) yes
C13 . P4 . C11 . 102.3(2) yes
C4 . P4 . C11 . 104.0(2) yes
Mo1 . P3 . C9 . 114.01(16) yes
Mo1 . P3 . C7 . 124.62(17) yes
C9 . P3 . C7 . 102.5(2) yes
Mo1 . P3 . C5 . 107.17(15) yes
C9 . P3 . C5 . 100.6(2) yes
C7 . P3 . C5 . 105.2(2) yes
Mo1 . P2 . C23 . 122.91(16) yes
Mo1 . P2 . C25 . 114.92(15) yes
C23 . P2 . C25 . 103.7(2) yes
Mo1 . P2 . C16 . 106.71(16) yes
C23 . P2 . C16 . 103.1(2) yes
C25 . P2 . C16 . 103.3(2) yes
Mo1 . P1 . C19 . 112.55(15) yes
Mo1 . P1 . C17 . 107.08(16) yes
C19 . P1 . C17 . 103.7(2) yes
Mo1 . P1 . C21 . 126.13(18) yes
C19 . P1 . C21 . 101.4(2) yes
C17 . P1 . C21 . 103.7(3) yes
Mo2 . P6 . C28 . 114.16(19) yes
Mo2 . P6 . C32 . 122.7(2) yes
C28 . P6 . C32 . 103.4(3) yes
Mo2 . P6 . C30 . 110.8(2) yes
C28 . P6 . C30 . 99.2(3) yes
C32 . P6 . C30 . 103.6(3) yes
N8 . Al4 . C77 . 102.62(17) yes
N8 . Al4 . C66 . 106.10(17) yes
C77 . Al4 . C66 . 114.92(18) yes
N8 . Al4 . C99 . 107.04(18) yes
C77 . Al4 . C99 . 110.09(18) yes
C66 . Al4 . C99 . 114.90(18) yes
Mo2 . P8 . C43 . 116.27(19) yes
Mo2 . P8 . C45 . 117.4(2) yes
C43 . P8 . C45 . 104.6(3) yes
Mo2 . P8 . C36 . 110.5(3) yes
C43 . P8 . C36 . 100.7(3) yes
C45 . P8 . C36 . 105.6(4) yes
N2 . Al1 . C132 . 105.57(18) yes
N2 . Al1 . C88 . 106.46(17) yes
C132 . Al1 . C88 . 113.1(2) yes
N2 . Al1 . C143 . 101.78(18) yes
C132 . Al1 . C143 . 113.2(2) yes
C88 . Al1 . C143 . 115.36(19) yes
N4 . Al2 . C110 . 109.85(19) yes
N4 . Al2 . C52 . 104.20(18) yes
C110 . Al2 . C52 . 113.45(19) yes
N4 . Al2 . C121 . 101.15(17) yes
C110 . Al2 . C121 . 113.08(19) yes
C52 . Al2 . C121 . 113.90(19) yes
N6 . Al3 . C167 . 105.3(2) yes
N6 . Al3 . C178 . 104.6(2) yes
C167 . Al3 . C178 . 113.4(2) yes
N6 . Al3 . C152 . 106.5(2) yes
C167 . Al3 . C152 . 111.3(2) yes
C178 . Al3 . C152 . 114.7(2) yes
Mo2 . P7 . C39 . 126.0(2) yes
Mo2 . P7 . C37 . 105.2(2) yes
C39 . P7 . C37 . 102.5(3) yes
Mo2 . P7 . C41 . 115.6(2) yes
C39 . P7 . C41 . 106.4(3) yes
C37 . P7 . C41 . 96.0(4) yes
Mo2 . P5 . C197 . 115.55(17) yes
Mo2 . P5 . C211 . 125.2(2) yes
C197 . P5 . C211 . 104.1(3) yes
Mo2 . P5 . C31 . 106.9(2) yes
C197 . P5 . C31 . 101.6(3) yes
C211 . P5 . C31 . 100.0(3) yes
Mo1 . N3 . N4 . 172.4(3) yes
Al2 . N4 . N3 . 165.5(3) yes
Mo2 . N5 . N6 . 178.9(4) yes
Mo2 . N7 . N8 . 177.2(3) yes
Mo1 . N1 . N2 . 174.7(3) yes
Al1 . N2 . N1 . 176.3(4) yes
Al4 . N8 . N7 . 175.8(3) yes
Al3 . N6 . N5 . 171.5(4) yes
F81 . C76 . C77 . 120.0(4) yes
F81 . C76 . C75 . 116.3(4) yes
C77 . C76 . C75 . 123.7(4) yes
C76 . C77 . Al4 . 125.9(3) yes
C76 . C77 . C78 . 114.1(4) yes
Al4 . C77 . C78 . 119.9(3) yes
P4 . C13 . H131 . 108.9 no
P4 . C13 . H132 . 109.1 no
H131 . C13 . H132 . 107.8 no
P4 . C13 . C14 . 112.8(3) yes
H131 . C13 . C14 . 109.0 no
H132 . C13 . C14 . 109.1 no
F82 . C78 . C77 . 118.7(4) yes
F82 . C78 . C73 . 116.5(4) yes
C77 . C78 . C73 . 124.8(4) yes
Al1 . C132 . C133 . 125.7(4) yes
Al1 . C132 . C131 . 119.6(4) yes
C133 . C132 . C131 . 114.6(5) yes
Al4 . C66 . C67 . 125.6(3) yes
Al4 . C66 . C65 . 120.5(3) yes
C67 . C66 . C65 . 113.7(4) yes
Al1 . C88 . C87 . 121.2(3) yes
Al1 . C88 . C89 . 123.8(3) yes
C87 . C88 . C89 . 114.8(4) yes
Al1 . C143 . C142 . 125.2(4) yes
Al1 . C143 . C144 . 120.2(3) yes
C142 . C143 . C144 . 114.4(4) yes
F115 . C111 . C110 . 120.3(4) yes
F115 . C111 . C106 . 116.4(4) yes
C110 . C111 . C106 . 123.3(5) yes
F71 . C67 . C66 . 119.3(4) yes
F71 . C67 . C62 . 116.3(4) yes
C66 . C67 . C62 . 124.4(4) yes
C76 . C75 . F83 . 121.1(5) yes
C76 . C75 . C74 . 119.0(4) yes
F83 . C75 . C74 . 119.8(4) yes
F92 . C87 . C88 . 119.1(4) yes
F92 . C87 . C86 . 117.4(4) yes
C88 . C87 . C86 . 123.5(4) yes
C111 . C110 . Al2 . 127.9(3) yes
C111 . C110 . C109 . 114.4(4) yes
Al2 . C110 . C109 . 117.6(4) yes
F70 . C65 . C66 . 117.8(4) yes
F70 . C65 . C64 . 117.6(4) yes
C66 . C65 . C64 . 124.5(4) yes
F57 . C51 . C52 . 118.7(4) yes
F57 . C51 . C56 . 116.5(4) yes
C52 . C51 . C56 . 124.7(4) yes
F72 . C64 . C65 . 121.9(4) yes
F72 . C64 . C63 . 118.9(4) yes
C65 . C64 . C63 . 119.2(4) yes
C64 . C63 . F69 . 120.0(4) yes
C64 . C63 . C62 . 119.3(4) yes
F69 . C63 . C62 . 120.6(4) yes
C51 . C52 . Al2 . 118.4(3) yes
C51 . C52 . C53 . 113.9(4) yes
Al2 . C52 . C53 . 127.7(3) yes
F156 . C150 . C151 . 121.1(4) yes
F156 . C150 . C155 . 119.8(4) yes
C151 . C150 . C155 . 119.1(4) yes
F126 . C122 . C121 . 120.1(4) yes
F126 . C122 . C117 . 115.8(4) yes
C121 . C122 . C117 . 124.0(5) yes
P3 . C9 . H91 . 108.7 no
P3 . C9 . H92 . 108.8 no
H91 . C9 . H92 . 107.7 no
P3 . C9 . C10 . 114.0(4) yes
H91 . C9 . C10 . 108.7 no
H92 . C9 . C10 . 108.8 no
F93 . C89 . C88 . 119.7(4) yes
F93 . C89 . C84 . 116.6(4) yes
C88 . C89 . C84 . 123.6(4) yes
Al4 . C99 . C100 . 122.9(3) yes
Al4 . C99 . C98 . 121.9(3) yes
C100 . C99 . C98 . 115.2(4) yes
F104 . C100 . C99 . 120.4(4) yes
F104 . C100 . C95 . 116.4(4) yes
C99 . C100 . C95 . 123.2(5) yes
F91 . C85 . C84 . 120.8(4) yes
F91 . C85 . C86 . 119.6(4) yes
C84 . C85 . C86 . 119.7(4) yes
F90 . C84 . C89 . 120.5(4) yes
F90 . C84 . C85 . 120.1(4) yes
C89 . C84 . C85 . 119.4(4) yes
C150 . C151 . F157 . 116.9(4) yes
C150 . C151 . C152 . 123.5(4) yes
F157 . C151 . C152 . 119.6(4) yes
P1 . C19 . H1191 . 107.8 no
P1 . C19 . H1192 . 107.7 no
H1191 . C19 . H1192 . 107.3 no
P1 . C19 . C20 . 117.9(4) yes
H1191 . C19 . C20 . 108.0 no
H1192 . C19 . C20 . 107.7 no
F79 . C73 . C78 . 121.2(4) yes
F79 . C73 . C74 . 120.0(4) yes
C78 . C73 . C74 . 118.8(4) yes
F68 . C62 . C63 . 120.0(4) yes
F68 . C62 . C67 . 121.1(4) yes
C63 . C62 . C67 . 118.8(4) yes
F147 . C142 . C143 . 120.4(4) yes
F147 . C142 . C141 . 116.2(4) yes
C143 . C142 . C141 . 123.4(5) yes
P1 . C17 . H171 . 109.7 no
P1 . C17 . H172 . 109.5 no
H171 . C17 . H172 . 108.1 no
P1 . C17 . C16 . 109.7(3) yes
H171 . C17 . C16 . 110.1 no
H172 . C17 . C16 . 109.8 no
F137 . C133 . C132 . 119.9(4) yes
F137 . C133 . C128 . 116.6(5) yes
C132 . C133 . C128 . 123.5(5) yes
F60 . C56 . C51 . 121.2(4) yes
F60 . C56 . C55 . 120.6(4) yes
C51 . C56 . C55 . 118.2(4) yes
F116 . C108 . C109 . 121.6(5) yes
F116 . C108 . C107 . 120.2(4) yes
C109 . C108 . C107 . 118.2(5) yes
F94 . C86 . C85 . 119.9(4) yes
F94 . C86 . C87 . 121.1(4) yes
C85 . C86 . C87 . 119.0(4) yes
H241 . C24 . H242 . 109.3 no
H241 . C24 . H243 . 109.5 no
H242 . C24 . H243 . 109.5 no
H241 . C24 . C23 . 109.5 no
H242 . C24 . C23 . 109.5 no
H243 . C24 . C23 . 109.6 no
P4 . C4 . H41 . 109.1 no
P4 . C4 . H42 . 109.1 no
H41 . C4 . H42 . 108.0 no
P4 . C4 . C5 . 111.9(3) yes
H41 . C4 . C5 . 109.2 no
H42 . C4 . C5 . 109.4 no
C122 . C121 . Al2 . 126.1(3) yes
C122 . C121 . C120 . 113.7(4) yes
Al2 . C121 . C120 . 120.0(3) yes
F80 . C74 . C75 . 119.9(5) yes
F80 . C74 . C73 . 120.6(5) yes
C75 . C74 . C73 . 119.6(4) yes
P4 . C11 . H111 . 108.5 no
P4 . C11 . H112 . 108.6 no
H111 . C11 . H112 . 107.6 no
P4 . C11 . C12 . 115.3(4) yes
H111 . C11 . C12 . 108.3 no
H112 . C11 . C12 . 108.2 no
F103 . C98 . C99 . 119.2(4) yes
F103 . C98 . C97 . 117.2(4) yes
C99 . C98 . C97 . 123.6(5) yes
F136 . C131 . C132 . 118.9(5) yes
F136 . C131 . C130 . 117.3(5) yes
C132 . C131 . C130 . 123.8(5) yes
F114 . C109 . C110 . 118.4(4) yes
F114 . C109 . C108 . 116.8(4) yes
C110 . C109 . C108 . 124.8(5) yes
F59 . C55 . C56 . 119.8(4) yes
F59 . C55 . C54 . 119.9(4) yes
C56 . C55 . C54 . 120.3(4) yes
H1194 . C194 . C195 . 120.2 no
H1194 . C194 . C193 . 120.3 no
C195 . C194 . C193 . 119.5(5) yes
F58 . C53 . C52 . 120.0(4) yes
F58 . C53 . C54 . 116.0(4) yes
C52 . C53 . C54 . 124.0(4) yes
C19 . C20 . H1201 . 109.4 no
C19 . C20 . H1202 . 109.3 no
H1201 . C20 . H1202 . 109.4 no
C19 . C20 . H1203 . 109.6 no
H1201 . C20 . H1203 . 109.7 no
H1202 . C20 . H1203 . 109.5 no
P3 . C7 . H71 . 107.9 no
P3 . C7 . H72 . 107.9 no
H71 . C7 . H72 . 107.2 no
P3 . C7 . C8 . 117.1(4) yes
H71 . C7 . C8 . 108.3 no
H72 . C7 . C8 . 108.1 no
F148 . C144 . C143 . 119.0(4) yes
F148 . C144 . C139 . 116.4(5) yes
C143 . C144 . C139 . 124.6(5) yes
C13 . C14 . H141 . 109.4 no
C13 . C14 . H142 . 109.4 no
H141 . C14 . H142 . 109.5 no
C13 . C14 . H143 . 109.4 no
H141 . C14 . H143 . 109.6 no
H142 . C14 . H143 . 109.6 no
C4 . C5 . P3 . 110.0(3) yes
C4 . C5 . H51 . 109.4 no
P3 . C5 . H51 . 109.6 no
C4 . C5 . H52 . 109.9 no
P3 . C5 . H52 . 109.8 no
H51 . C5 . H52 . 108.1 no
Al3 . C167 . C168 . 121.4(5) yes
Al3 . C167 . C166 . 125.3(5) yes
C168 . C167 . C166 . 113.3(5) yes
Al3 . C178 . C179 . 126.5(4) yes
Al3 . C178 . C177 . 120.3(4) yes
C179 . C178 . C177 . 113.2(5) yes
F149 . C141 . C142 . 120.4(6) yes
F149 . C141 . C140 . 120.4(5) yes
C142 . C141 . C140 . 119.2(5) yes
F112 . C106 . C111 . 121.1(5) yes
F112 . C106 . C107 . 119.5(5) yes
C111 . C106 . C107 . 119.4(5) yes
F159 . C155 . C150 . 120.6(4) yes
F159 . C155 . C154 . 119.7(5) yes
C150 . C155 . C154 . 119.7(4) yes
C11 . C12 . H121 . 109.5 no
C11 . C12 . H122 . 109.7 no
H121 . C12 . H122 . 109.7 no
C11 . C12 . H123 . 109.4 no
H121 . C12 . H123 . 109.1 no
H122 . C12 . H123 . 109.4 no
C24 . C23 . P2 . 116.3(3) yes
C24 . C23 . H231 . 108.1 no
P2 . C23 . H231 . 108.2 no
C24 . C23 . H232 . 108.2 no
P2 . C23 . H232 . 108.3 no
H231 . C23 . H232 . 107.4 no
F101 . C95 . C100 . 120.9(5) yes
F101 . C95 . C96 . 120.3(5) yes
C100 . C95 . C96 . 118.9(5) yes
C122 . C117 . F123 . 121.1(5) yes
C122 . C117 . C118 . 119.3(5) yes
F123 . C117 . C118 . 119.5(5) yes
C194 . C195 . H1195 . 120.0 no
C194 . C195 . C196 . 120.5(5) yes
H1195 . C195 . C196 . 119.5 no
P2 . C25 . H251 . 109.5 no
P2 . C25 . H252 . 109.4 no
H251 . C25 . H252 . 108.0 no
P2 . C25 . C26 . 110.9(3) yes
H251 . C25 . C26 . 109.6 no
H252 . C25 . C26 . 109.4 no
C17 . C16 . P2 . 109.9(3) yes
C17 . C16 . H161 . 109.7 no
P2 . C16 . H161 . 109.6 no
C17 . C16 . H162 . 109.7 no
P2 . C16 . H162 . 109.7 no
H161 . C16 . H162 . 108.2 no
P5 . C197 . H1193 . 107.3 no
P5 . C197 . H194 . 107.2 no
H1193 . C197 . H194 . 106.7 no
P5 . C197 . C198 . 119.8(4) yes
H1193 . C197 . C198 . 107.6 no
H194 . C197 . C198 . 107.6 no
C151 . C152 . Al3 . 123.3(4) yes
C151 . C152 . C153 . 114.0(4) yes
Al3 . C152 . C153 . 122.7(4) yes
C144 . C139 . F145 . 121.7(5) yes
C144 . C139 . C140 . 118.0(5) yes
F145 . C139 . C140 . 120.3(5) yes
C25 . C26 . H261 . 109.5 no
C25 . C26 . H262 . 109.4 no
H261 . C26 . H262 . 109.4 no
C25 . C26 . H263 . 109.6 no
H261 . C26 . H263 . 109.6 no
H262 . C26 . H263 . 109.4 no
F125 . C120 . C121 . 118.8(4) yes
F125 . C120 . C119 . 116.8(4) yes
C121 . C120 . C119 . 124.5(5) yes
C7 . C8 . H81 . 109.5 no
C7 . C8 . H82 . 109.8 no
H81 . C8 . H82 . 109.1 no
C7 . C8 . H83 . 109.8 no
H81 . C8 . H83 . 109.1 no
H82 . C8 . H83 . 109.6 no
H401 . C40 . H402 . 109.5 no
H401 . C40 . H403 . 109.9 no
H402 . C40 . H403 . 109.5 no
H401 . C40 . C39 . 109.3 no
H402 . C40 . C39 . 109.3 no
H403 . C40 . C39 . 109.4 no
F158 . C154 . C155 . 119.3(5) yes
F158 . C154 . C153 . 120.9(5) yes
C155 . C154 . C153 . 119.7(5) yes
F146 . C140 . C139 . 119.8(6) yes
F146 . C140 . C141 . 119.9(5) yes
C139 . C140 . C141 . 120.3(5) yes
F138 . C130 . C131 . 121.0(6) yes
F138 . C130 . C129 . 120.0(5) yes
C131 . C130 . C129 . 119.0(5) yes
F61 . C54 . C53 . 121.2(4) yes
F61 . C54 . C55 . 119.9(4) yes
C53 . C54 . C55 . 118.9(4) yes
H202 . C202 . C201 . 119.8 no
H202 . C202 . C203 . 120.0 no
C201 . C202 . C203 . 120.2(6) yes
C9 . C10 . H101 . 109.6 no
C9 . C10 . H102 . 109.6 no
H101 . C10 . H102 . 109.2 no
C9 . C10 . H103 . 109.7 no
H101 . C10 . H103 . 109.3 no
H102 . C10 . H103 . 109.3 no
C202 . C201 . H201 . 120.5 no
C202 . C201 . C200 . 119.6(6) yes
H201 . C201 . C200 . 119.9 no
F105 . C97 . C98 . 121.1(5) yes
F105 . C97 . C96 . 120.3(5) yes
C98 . C97 . C96 . 118.6(5) yes
F134 . C128 . C133 . 120.2(5) yes
F134 . C128 . C129 . 120.6(5) yes
C133 . C128 . C129 . 119.2(5) yes
F113 . C107 . C106 . 119.9(5) yes
F113 . C107 . C108 . 120.2(5) yes
C106 . C107 . C108 . 119.9(4) yes
H192 . C192 . C193 . 119.4 no
H192 . C192 . C191 . 120.3 no
C193 . C192 . C191 . 120.3(5) yes
F102 . C96 . C97 . 119.7(5) yes
F102 . C96 . C95 . 119.8(5) yes
C97 . C96 . C95 . 120.5(5) yes
P1 . C21 . H211 . 107.6 no
P1 . C21 . H212 . 107.9 no
H211 . C21 . H212 . 107.1 no
P1 . C21 . C22 . 119.2(5) yes
H211 . C21 . C22 . 107.2 no
H212 . C21 . C22 . 107.4 no
C194 . C193 . C192 . 120.0(5) yes
C194 . C193 . H193 . 119.9 no
C192 . C193 . H193 . 120.1 no
F124 . C118 . C117 . 120.2(5) yes
F124 . C118 . C119 . 120.3(5) yes
C117 . C118 . C119 . 119.4(5) yes
C201 . C200 . H200 . 119.8 no
C201 . C200 . C199 . 120.4(6) yes
H200 . C200 . C199 . 119.9 no
F160 . C153 . C152 . 118.9(5) yes
F160 . C153 . C154 . 117.3(5) yes
C152 . C153 . C154 . 123.8(5) yes
C197 . C198 . H195 . 109.2 no
C197 . C198 . H1196 . 109.2 no
H195 . C198 . H1196 . 109.6 no
C197 . C198 . H197 . 109.3 no
H195 . C198 . H197 . 109.8 no
H1196 . C198 . H197 . 109.7 no
F135 . C129 . C128 . 120.1(6) yes
F135 . C129 . C130 . 120.0(5) yes
C128 . C129 . C130 . 120.0(5) yes
F172 . C168 . C167 . 118.9(5) yes
F172 . C168 . C163 . 116.1(6) yes
C167 . C168 . C163 . 125.0(6) yes
C195 . C196 . H196 . 120.2 no
C195 . C196 . C191 . 119.6(6) yes
H196 . C196 . C191 . 120.2 no
H204 . C204 . C199 . 120.0 no
H204 . C204 . C203 . 119.9 no
C199 . C204 . C203 . 120.1(6) yes
C204 . C199 . C200 . 118.8(6) yes
C204 . C199 . H199 . 120.4 no
C200 . C199 . H199 . 120.8 no
H208 . C208 . C209 . 120.7 no
H208 . C208 . C207 . 120.8 no
C209 . C208 . C207 . 118.5(7) yes
F183 . C179 . C178 . 118.8(5) yes
F183 . C179 . C174 . 116.9(5) yes
C178 . C179 . C174 . 124.3(6) yes
C196 . C191 . C192 . 120.2(6) yes
C196 . C191 . H191 . 119.7 no
C192 . C191 . H191 . 120.1 no
P5 . C211 . H1213 . 107.0 no
P5 . C211 . H1214 . 106.7 no
H1213 . C211 . H1214 . 106.7 no
P5 . C211 . C212 . 121.0(5) yes
H1213 . C211 . C212 . 107.3 no
H1214 . C211 . C212 . 107.3 no
C211 . C212 . H1215 . 109.2 no
C211 . C212 . H1216 . 109.3 no
H1215 . C212 . H1216 . 109.5 no
C211 . C212 . H1217 . 109.4 no
H1215 . C212 . H1217 . 109.6 no
H1216 . C212 . H1217 . 109.9 no
C40 . C39 . P7 . 118.0(5) yes
C40 . C39 . H391 . 107.8 no
P7 . C39 . H391 . 107.8 no
C40 . C39 . H392 . 108.0 no
P7 . C39 . H392 . 107.9 no
H391 . C39 . H392 . 106.7 no
C168 . C163 . F169 . 121.6(7) yes
C168 . C163 . C164 . 117.9(7) yes
F169 . C163 . C164 . 120.5(6) yes
F127 . C119 . C118 . 119.5(5) yes
F127 . C119 . C120 . 121.4(5) yes
C118 . C119 . C120 . 119.1(5) yes
P6 . C28 . H281 . 109.0 no
P6 . C28 . H282 . 109.0 no
H281 . C28 . H282 . 107.4 no
P6 . C28 . C29 . 113.5(4) yes
H281 . C28 . C29 . 108.9 no
H282 . C28 . C29 . 108.8 no
P8 . C43 . H431 . 108.4 no
P8 . C43 . H432 . 108.7 no
H431 . C43 . H432 . 107.9 no
P8 . C43 . C44 . 114.7(5) yes
H431 . C43 . C44 . 108.4 no
H432 . C43 . C44 . 108.6 no
C202 . C203 . C204 . 120.8(6) yes
C202 . C203 . H203 . 119.8 no
C204 . C203 . H203 . 119.3 no
F180 . C174 . C179 . 120.7(7) yes
F180 . C174 . C175 . 119.2(7) yes
C179 . C174 . C175 . 120.0(6) yes
F171 . C166 . C167 . 119.3(5) yes
F171 . C166 . C165 . 116.6(6) yes
C167 . C166 . C165 . 124.1(7) yes
C28 . C29 . H291 . 109.6 no
C28 . C29 . H292 . 109.2 no
H291 . C29 . H292 . 109.5 no
C28 . C29 . H293 . 109.4 no
H291 . C29 . H293 . 109.6 no
H292 . C29 . H293 . 109.5 no
P6 . C32 . H321 . 108.0 no
P6 . C32 . H322 . 108.0 no
H321 . C32 . H322 . 107.5 no
P6 . C32 . C33 . 117.0(5) yes
H321 . C32 . C33 . 108.2 no
H322 . C32 . C33 . 107.8 no
F182 . C177 . C178 . 117.9(6) yes
F182 . C177 . C176 . 117.2(6) yes
C178 . C177 . C176 . 124.9(6) yes
F170 . C164 . C163 . 120.3(8) yes
F170 . C164 . C165 . 119.3(8) yes
C163 . C164 . C165 . 120.4(6) yes
C208 . C209 . H209 . 120.1 no
C208 . C209 . C210 . 119.8(6) yes
H209 . C209 . C210 . 120.1 no
P6 . C30 . H301 . 110.1 no
P6 . C30 . H302 . 110.0 no
H301 . C30 . H302 . 108.1 no
P6 . C30 . C31 . 108.5(4) yes
H301 . C30 . C31 . 110.0 no
H302 . C30 . C31 . 110.1 no
P5 . C31 . C30 . 109.2(4) yes
P5 . C31 . H311 . 109.8 no
C30 . C31 . H311 . 109.9 no
P5 . C31 . H312 . 110.0 no
C30 . C31 . H312 . 110.1 no
H311 . C31 . H312 . 107.9 no
H216 . C216 . C215 . 120.0 no
H216 . C216 . C217 . 120.5 no
C215 . C216 . C217 . 119.4(8) yes
P8 . C45 . H451 . 109.2 no
P8 . C45 . H452 . 109.0 no
H451 . C45 . H452 . 107.3 no
P8 . C45 . C46 . 113.0(6) yes
H451 . C45 . C46 . 109.0 no
H452 . C45 . C46 . 109.1 no
C208 . C207 . H207 . 119.4 no
C208 . C207 . C206 . 119.4(7) yes
H207 . C207 . C206 . 121.2 no
P7 . C37 . H371 . 109.5 no
P7 . C37 . H372 . 110.0 no
H371 . C37 . H372 . 107.7 no
P7 . C37 . C36 . 111.8(5) yes
H371 . C37 . C36 . 108.5 no
H372 . C37 . C36 . 109.2 no
C207 . C206 . H206 . 118.9 no
C207 . C206 . C1 . 120.5(7) yes
H206 . C206 . C1 . 120.6 no
C43 . C44 . H441 . 109.8 no
C43 . C44 . H442 . 109.4 no
H441 . C44 . H442 . 109.1 no
C43 . C44 . H443 . 109.9 no
H441 . C44 . H443 . 109.5 no
H442 . C44 . H443 . 109.1 no
P8 . C36 . C37 . 110.5(4) yes
P8 . C36 . H361 . 109.5 no
C37 . C36 . H361 . 108.6 no
P8 . C36 . H362 . 110.1 no
C37 . C36 . H362 . 109.6 no
H361 . C36 . H362 . 108.4 no
P7 . C41 . H411 . 109.4 no
P7 . C41 . H412 . 109.4 no
H411 . C41 . H412 . 108.9 no
P7 . C41 . C42 . 108.4(8) yes
H411 . C41 . C42 . 110.8 no
H412 . C41 . C42 . 110.0 no
H214 . C214 . C215 . 120.3 no
H214 . C214 . C213 . 120.1 no
C215 . C214 . C213 . 119.6(8) yes
F173 . C165 . C166 . 120.8(8) yes
F173 . C165 . C164 . 119.9(7) yes
C166 . C165 . C164 . 119.3(7) yes
C206 . C1 . H1 . 119.3 no
C206 . C1 . C210 . 120.7(9) yes
H1 . C1 . C210 . 119.9 no
C209 . C210 . C1 . 121.1(8) yes
C209 . C210 . H210 . 119.2 no
C1 . C210 . H210 . 119.7 no
C32 . C33 . H331 . 109.5 no
C32 . C33 . H332 . 110.1 no
H331 . C33 . H332 . 108.7 no
C32 . C33 . H333 . 110.0 no
H331 . C33 . H333 . 108.9 no
H332 . C33 . H333 . 109.6 no
F181 . C175 . C174 . 121.5(8) yes
F181 . C175 . C176 . 118.8(9) yes
C174 . C175 . C176 . 119.7(7) yes
C216 . C215 . C214 . 119.0(9) yes
C216 . C215 . H215 . 120.6 no
C214 . C215 . H215 . 120.4 no
H218 . C218 . C213 . 119.4 no
H218 . C218 . C217 . 120.3 no
C213 . C218 . C217 . 120.3(10) yes
C214 . C213 . C218 . 120.6(8) yes
C214 . C213 . H213 . 119.4 no
C218 . C213 . H213 . 120.0 no
C216 . C217 . C218 . 121.1(9) yes
C216 . C217 . H217 . 119.4 no
C218 . C217 . H217 . 119.5 no
C41 . C42 . H421 . 110.3 no
C41 . C42 . H422 . 111.7 no
H421 . C42 . H422 . 109.9 no
C41 . C42 . H423 . 108.9 no
H421 . C42 . H423 . 107.1 no
H422 . C42 . H423 . 108.8 no
C21 . C22 . H221 . 109.7 no
C21 . C22 . H222 . 110.1 no
H221 . C22 . H222 . 109.4 no
C21 . C22 . H223 . 109.7 no
H221 . C22 . H223 . 108.8 no
H222 . C22 . H223 . 109.1 no
C175 . C176 . C177 . 117.6(7) yes
C175 . C176 . F1 . 120.7(7) yes
C177 . C176 . F1 . 121.7(7) yes
C45 . C46 . H461 . 109.8 no
C45 . C46 . H462 . 109.3 no
H461 . C46 . H462 . 108.5 no
C45 . C46 . H463 . 110.5 no
H461 . C46 . H463 . 109.8 no
H462 . C46 . H463 . 108.9 no

loop_
_geom_bond_atom_site_label_1
_geom_bond_site_symmetry_1
_geom_bond_atom_site_label_2
_geom_bond_site_symmetry_2
_geom_bond_distance
_geom_bond_publ_flag
Mo1 . P4 . 2.4973(11) yes
Mo1 . P3 . 2.5494(11) yes
Mo1 . P2 . 2.4983(11) yes
Mo1 . P1 . 2.5616(11) yes
Mo1 . N3 . 1.912(3) yes
Mo1 . N1 . 1.915(4) yes
Mo2 . P6 . 2.4957(13) yes
Mo2 . P8 . 2.4936(13) yes
Mo2 . P7 . 2.5347(14) yes
Mo2 . P5 . 2.5491(15) yes
Mo2 . N5 . 1.904(4) yes
Mo2 . N7 . 1.930(4) yes
P4 . C13 . 1.835(4) yes
P4 . C4 . 1.858(5) yes
P4 . C11 . 1.839(5) yes
P3 . C9 . 1.838(5) yes
P3 . C7 . 1.842(5) yes
P3 . C5 . 1.847(5) yes
P2 . C23 . 1.833(5) yes
P2 . C25 . 1.826(5) yes
P2 . C16 . 1.851(5) yes
P1 . C19 . 1.843(5) yes
P1 . C17 . 1.833(5) yes
P1 . C21 . 1.850(5) yes
P6 . C28 . 1.871(6) yes
P6 . C32 . 1.819(7) yes
P6 . C30 . 1.855(7) yes
Al4 . N8 . 1.918(4) yes
Al4 . C77 . 2.003(4) yes
Al4 . C66 . 1.977(4) yes
Al4 . C99 . 2.000(4) yes
P8 . C43 . 1.827(6) yes
P8 . C45 . 1.838(7) yes
P8 . C36 . 1.836(7) yes
Al1 . N2 . 1.908(4) yes
Al1 . C132 . 1.979(5) yes
Al1 . C88 . 1.992(5) yes
Al1 . C143 . 2.002(5) yes
Al2 . N4 . 1.895(4) yes
Al2 . C110 . 1.992(5) yes
Al2 . C52 . 1.993(5) yes
Al2 . C121 . 1.999(5) yes
Al3 . N6 . 1.875(4) yes
Al3 . C167 . 2.002(5) yes
Al3 . C178 . 1.989(6) yes
Al3 . C152 . 1.990(5) yes
P7 . C39 . 1.781(6) yes
P7 . C37 . 1.895(8) yes
P7 . C41 . 1.934(10) yes
P5 . C197 . 1.855(5) yes
P5 . C211 . 1.800(6) yes
P5 . C31 . 1.890(7) yes
F57 . C51 . 1.360(5) yes
F71 . C67 . 1.362(5) yes
F69 . C63 . 1.338(5) yes
F82 . C78 . 1.365(5) yes
F81 . C76 . 1.348(5) yes
F93 . C89 . 1.352(5) yes
F104 . C100 . 1.345(5) yes
F92 . C87 . 1.351(5) yes
F72 . C64 . 1.347(5) yes
F115 . C111 . 1.350(5) yes
F90 . C84 . 1.349(5) yes
F126 . C122 . 1.352(5) yes
F70 . C65 . 1.358(5) yes
F60 . C56 . 1.343(5) yes
F58 . C53 . 1.360(5) yes
F68 . C62 . 1.344(5) yes
F83 . C75 . 1.333(5) yes
F125 . C120 . 1.357(5) yes
F137 . C133 . 1.357(6) yes
F148 . C144 . 1.357(5) yes
F59 . C55 . 1.348(5) yes
F79 . C73 . 1.347(5) yes
F91 . C85 . 1.335(5) yes
F94 . C86 . 1.344(5) yes
F103 . C98 . 1.352(6) yes
F147 . C142 . 1.350(6) yes
F112 . C106 . 1.352(6) yes
F136 . C131 . 1.358(6) yes
F114 . C109 . 1.362(6) yes
F80 . C74 . 1.341(5) yes
F116 . C108 . 1.349(6) yes
F61 . C54 . 1.344(5) yes
F159 . C155 . 1.340(5) yes
F157 . C151 . 1.343(5) yes
F156 . C150 . 1.329(5) yes
F123 . C117 . 1.341(6) yes
F113 . C107 . 1.344(6) yes
F145 . C139 . 1.337(7) yes
F149 . C141 . 1.350(6) yes
F138 . C130 . 1.356(6) yes
F101 . C95 . 1.346(6) yes
F134 . C128 . 1.346(7) yes
F102 . C96 . 1.349(6) yes
F105 . C97 . 1.352(6) yes
F158 . C154 . 1.360(6) yes
F135 . C129 . 1.341(6) yes
F146 . C140 . 1.355(6) yes
N3 . N4 . 1.142(5) yes
F172 . C168 . 1.354(8) yes
F124 . C118 . 1.341(6) yes
F127 . C119 . 1.342(6) yes
F183 . C179 . 1.356(7) yes
F160 . C153 . 1.365(6) yes
N5 . N6 . 1.155(5) yes
N7 . N8 . 1.132(5) yes
N1 . N2 . 1.139(5) yes
F171 . C166 . 1.349(8) yes
F180 . C174 . 1.350(7) yes
F169 . C163 . 1.332(8) yes
C76 . C77 . 1.389(6) yes
C76 . C75 . 1.381(6) yes
C77 . C78 . 1.378(6) yes
F170 . C164 . 1.342(7) yes
C13 . H131 . 0.991 no
C13 . H132 . 0.989 no
C13 . C14 . 1.515(7) yes
C78 . C73 . 1.370(6) yes
C132 . C133 . 1.384(7) yes
C132 . C131 . 1.386(7) yes
F182 . C177 . 1.359(7) yes
C66 . C67 . 1.383(6) yes
C66 . C65 . 1.389(6) yes
C88 . C87 . 1.389(6) yes
C88 . C89 . 1.379(6) yes
C143 . C142 . 1.382(6) yes
C143 . C144 . 1.377(7) yes
C111 . C110 . 1.378(7) yes
C111 . C106 . 1.381(7) yes
C67 . C62 . 1.378(6) yes
C75 . C74 . 1.380(7) yes
C87 . C86 . 1.375(6) yes
C110 . C109 . 1.381(6) yes
C65 . C64 . 1.363(6) yes
C51 . C52 . 1.378(6) yes
C51 . C56 . 1.370(6) yes
C64 . C63 . 1.382(6) yes
C63 . C62 . 1.380(6) yes
C52 . C53 . 1.387(6) yes
C150 . C151 . 1.387(7) yes
C150 . C155 . 1.366(7) yes
C122 . C121 . 1.381(6) yes
C122 . C117 . 1.384(7) yes
C9 . H91 . 0.991 no
C9 . H92 . 0.989 no
C9 . C10 . 1.522(7) yes
C89 . C84 . 1.375(6) yes
C99 . C100 . 1.380(6) yes
C99 . C98 . 1.374(6) yes
C100 . C95 . 1.381(6) yes
F181 . C175 . 1.345(8) yes
C85 . C84 . 1.370(7) yes
C85 . C86 . 1.383(7) yes
C151 . C152 . 1.377(7) yes
C19 . H1191 . 0.988 no
C19 . H1192 . 0.990 no
C19 . C20 . 1.517(7) yes
C73 . C74 . 1.378(7) yes
C142 . C141 . 1.380(8) yes
F173 . C165 . 1.354(9) yes
C17 . H171 . 0.988 no
C17 . H172 . 0.993 no
C17 . C16 . 1.521(7) yes
C133 . C128 . 1.369(7) yes
C56 . C55 . 1.380(6) yes
C108 . C109 . 1.375(7) yes
C108 . C107 . 1.373(8) yes
C24 . H241 . 0.981 no
C24 . H242 . 0.981 no
C24 . H243 . 0.979 no
C24 . C23 . 1.540(6) yes
C4 . H41 . 0.990 no
C4 . H42 . 0.989 no
C4 . C5 . 1.546(7) yes
C121 . C120 . 1.383(6) yes
C11 . H111 . 0.990 no
C11 . H112 . 0.988 no
C11 . C12 . 1.540(7) yes
C98 . C97 . 1.380(7) yes
C131 . C130 . 1.369(7) yes
C55 . C54 . 1.366(7) yes
C194 . H1194 . 0.951 no
C194 . C195 . 1.380(8) yes
C194 . C193 . 1.381(7) yes
C53 . C54 . 1.374(7) yes
C20 . H1201 . 0.979 no
C20 . H1202 . 0.982 no
C20 . H1203 . 0.978 no
C7 . H71 . 0.990 no
C7 . H72 . 0.991 no
C7 . C8 . 1.518(7) yes
C144 . C139 . 1.378(7) yes
C14 . H141 . 0.980 no
C14 . H142 . 0.980 no
C14 . H143 . 0.979 no
C5 . H51 . 0.993 no
C5 . H52 . 0.987 no
C167 . C168 . 1.379(8) yes
C167 . C166 . 1.365(9) yes
C178 . C179 . 1.369(7) yes
C178 . C177 . 1.374(8) yes
C141 . C140 . 1.367(9) yes
C106 . C107 . 1.374(8) yes
C155 . C154 . 1.356(7) yes
C12 . H121 . 0.980 no
C12 . H122 . 0.977 no
C12 . H123 . 0.984 no
C23 . H231 . 0.990 no
C23 . H232 . 0.989 no
C95 . C96 . 1.366(8) yes
C117 . C118 . 1.362(8) yes
C195 . H1195 . 0.946 no
C195 . C196 . 1.369(8) yes
C25 . H251 . 0.990 no
C25 . H252 . 0.991 no
C25 . C26 . 1.521(7) yes
C16 . H161 . 0.991 no
C16 . H162 . 0.989 no
C197 . H1193 . 0.991 no
C197 . H194 . 0.992 no
C197 . C198 . 1.490(9) yes
C152 . C153 . 1.390(7) yes
C139 . C140 . 1.376(8) yes
C26 . H261 . 0.979 no
C26 . H262 . 0.982 no
C26 . H263 . 0.979 no
C120 . C119 . 1.370(7) yes
C8 . H81 . 0.985 no
C8 . H82 . 0.980 no
C8 . H83 . 0.979 no
C40 . H401 . 0.978 no
C40 . H402 . 0.982 no
C40 . H403 . 0.977 no
C40 . C39 . 1.546(8) yes
C154 . C153 . 1.366(7) yes
C130 . C129 . 1.368(9) yes
C202 . H202 . 0.954 no
C202 . C201 . 1.373(9) yes
C202 . C203 . 1.365(9) yes
C10 . H101 . 0.982 no
C10 . H102 . 0.981 no
C10 . H103 . 0.980 no
C201 . H201 . 0.954 no
C201 . C200 . 1.382(9) yes
C97 . C96 . 1.368(9) yes
C128 . C129 . 1.375(8) yes
C192 . H192 . 0.947 no
C192 . C193 . 1.377(9) yes
C192 . C191 . 1.363(10) yes
C21 . H211 . 0.992 no
C21 . H212 . 0.987 no
C21 . C22 . 1.462(10) yes
C193 . H193 . 0.950 no
C118 . C119 . 1.379(8) yes
C200 . H200 . 0.946 no
C200 . C199 . 1.381(9) yes
C198 . H195 . 0.979 no
C198 . H1196 . 0.980 no
C198 . H197 . 0.978 no
C168 . C163 . 1.392(9) yes
C196 . H196 . 0.949 no
C196 . C191 . 1.388(8) yes
C204 . H204 . 0.949 no
C204 . C199 . 1.395(9) yes
C204 . C203 . 1.360(9) yes
C199 . H199 . 0.947 no
C208 . H208 . 0.946 no
C208 . C209 . 1.359(9) yes
C208 . C207 . 1.404(11) yes
C179 . C174 . 1.367(9) yes
C191 . H191 . 0.955 no
C211 . H1213 . 0.992 no
C211 . H1214 . 0.990 no
C211 . C212 . 1.509(8) yes
F1 . C176 . 1.329(9) yes
C212 . H1215 . 0.982 no
C212 . H1216 . 0.978 no
C212 . H1217 . 0.977 no
C39 . H391 . 0.995 no
C39 . H392 . 0.992 no
C163 . C164 . 1.347(11) yes
C28 . H281 . 0.992 no
C28 . H282 . 0.993 no
C28 . C29 . 1.472(9) yes
C43 . H431 . 0.990 no
C43 . H432 . 0.986 no
C43 . C44 . 1.470(11) yes
C203 . H203 . 0.951 no
C174 . C175 . 1.337(11) yes
C166 . C165 . 1.380(9) yes
C29 . H291 . 0.979 no
C29 . H292 . 0.981 no
C29 . H293 . 0.979 no
C32 . H321 . 0.989 no
C32 . H322 . 0.988 no
C32 . C33 . 1.564(10) yes
C177 . C176 . 1.379(10) yes
C164 . C165 . 1.363(12) yes
C209 . H209 . 0.952 no
C209 . C210 . 1.356(10) yes
C30 . H301 . 0.991 no
C30 . H302 . 0.993 no
C30 . C31 . 1.563(10) yes
C31 . H311 . 0.994 no
C31 . H312 . 0.991 no
C216 . H216 . 0.947 no
C216 . C215 . 1.406(13) yes
C216 . C217 . 1.383(14) yes
C45 . H451 . 0.991 no
C45 . H452 . 0.995 no
C45 . C46 . 1.552(11) yes
C207 . H207 . 0.952 no
C207 . C206 . 1.371(15) yes
C37 . H371 . 0.996 no
C37 . H372 . 0.987 no
C37 . C36 . 1.622(11) yes
C206 . H206 . 0.950 no
C206 . C1 . 1.316(15) yes
C44 . H441 . 0.980 no
C44 . H442 . 0.985 no
C44 . H443 . 0.980 no
C36 . H361 . 0.993 no
C36 . H362 . 0.983 no
C41 . H411 . 0.986 no
C41 . H412 . 0.986 no
C41 . C42 . 1.392(14) yes
C214 . H214 . 0.950 no
C214 . C215 . 1.377(11) yes
C214 . C213 . 1.386(12) yes
C1 . H1 . 0.952 no
C1 . C210 . 1.352(12) yes
C210 . H210 . 0.957 no
C33 . H331 . 0.989 no
C33 . H332 . 0.980 no
C33 . H333 . 0.979 no
C175 . C176 . 1.385(12) yes
C215 . H215 . 0.947 no
C218 . H218 . 0.962 no
C218 . C213 . 1.375(11) yes
C218 . C217 . 1.335(13) yes
C213 . H213 . 0.952 no
C217 . H217 . 0.961 no
C42 . H421 . 0.988 no
C42 . H422 . 0.967 no
C42 . H423 . 1.001 no
C22 . H221 . 0.982 no
C22 . H222 . 0.978 no
C22 . H223 . 0.986 no
C46 . H461 . 0.981 no
C46 . H462 . 0.991 no
C46 . H463 . 0.975 no

loop_
_platon_squeeze_void_nr
_platon_squeeze_void_average_x
_platon_squeeze_void_average_y
_platon_squeeze_void_average_z
_platon_squeeze_void_volume
_platon_squeeze_void_count_electrons
_platon_squeeze_void_content
1 0.451 0.221 0.173 15 1 ' '
2 0.470 0.803 0.682 11 0 ' '
3 0.530 0.197 0.318 11 0 ' '
4 0.549 0.779 0.827 15 1 ' '
